data_7055015
loop_
_publ_author_name
'Ehsan, Muhammad Ali'
'Khaledi, Hamid'
'Pandikumar, Alagarsamy'
'Rameshkumar, Perumal'
'Huang, Nay Ming'
'Arifin, Zainudin'
'Mazhar, Muhammad'

_publ_section_title
;
 Nitrite ion sensing properties of ZnTiO3--TiO2composite thin films
 deposited from a zinc--titanium molecular complex
;
_journal_issue 9
_journal_name_full 'New J. Chem.'
_journal_page_first 7442
_journal_paper_doi 10.1039/C5NJ00850F
_journal_volume 39
_journal_year 2015
_chemical_formula_moiety 'C40 H48 F24 O28 Ti4 Zn2, C4 H8 O'
_chemical_formula_sum 'C44 H56 F24 O29 Ti4 Zn2'
_chemical_formula_weight 1827.22
_space_group_crystal_system orthorhombic
_space_group_IT_number 29
_space_group_name_Hall 'P 2c -2ac'
_space_group_name_H-M_alt 'P c a 21'
_symmetry_space_group_name_Hall 'P 2c -2ac'
_symmetry_space_group_name_H-M 'P c a 21'
_atom_sites_solution_hydrogens geom
_audit_creation_method SHELXL-2014/7
_audit_update_record
;
2015-06-18 deposited with the CCDC.
2015-07-22 downloaded from the CCDC.
;
_cell_angle_alpha 90
_cell_angle_beta 90
_cell_angle_gamma 90
_cell_formula_units_Z 4
_cell_length_a 19.2529(2)
_cell_length_b 20.8320(3)
_cell_length_c 17.2971(3)
_cell_measurement_reflns_used 9850
_cell_measurement_temperature 133(2)
_cell_measurement_theta_max 26.37
_cell_measurement_theta_min 2.22
_cell_volume 6937.46(17)
_computing_cell_refinement 'Bruker SAINT'
_computing_data_collection 'Bruker APEX2'
_computing_data_reduction 'Bruker SAINT'
_computing_molecular_graphics 'Bruker SHELXTL'
_computing_publication_material 'Bruker SHELXTL'
_computing_structure_refinement 'SHELXL-2014/7 (Sheldrick, 2014)'
_computing_structure_solution 'SHELXS-97 (Sheldrick, 2008)'
_diffrn_ambient_temperature 133(2)
_diffrn_measured_fraction_theta_full 1.000
_diffrn_measured_fraction_theta_max 0.999
_diffrn_measurement_device_type 'Bruker APEX-II CCD'
_diffrn_measurement_method '\f and \w scans'
_diffrn_radiation_type MoK\a
_diffrn_radiation_wavelength 0.71073
_diffrn_reflns_av_R_equivalents 0.0301
_diffrn_reflns_av_unetI/netI 0.0269
_diffrn_reflns_laue_measured_fraction_full 1.000
_diffrn_reflns_laue_measured_fraction_max 0.999
_diffrn_reflns_limit_h_max 24
_diffrn_reflns_limit_h_min -24
_diffrn_reflns_limit_k_max 26
_diffrn_reflns_limit_k_min -26
_diffrn_reflns_limit_l_max 22
_diffrn_reflns_limit_l_min -22
_diffrn_reflns_number 63498
_diffrn_reflns_point_group_measured_fraction_full 1.000
_diffrn_reflns_point_group_measured_fraction_max 0.999
_diffrn_reflns_theta_full 25.242
_diffrn_reflns_theta_max 27.109
_diffrn_reflns_theta_min 0.977
_exptl_absorpt_coefficient_mu 1.262
_exptl_absorpt_correction_T_max 0.7457
_exptl_absorpt_correction_T_min 0.6703
_exptl_absorpt_correction_type multi-scan
_exptl_absorpt_process_details SADABS
_exptl_crystal_colour yellow
_exptl_crystal_density_diffrn 1.749
_exptl_crystal_description BLOCK
_exptl_crystal_F_000 3664
_exptl_crystal_size_max 0.490
_exptl_crystal_size_mid 0.280
_exptl_crystal_size_min 0.260
_refine_diff_density_max 0.854
_refine_diff_density_min -0.880
_refine_diff_density_rms 0.104
_refine_ls_abs_structure_details
; 
 Refined as an inversion twin. 
;
_refine_ls_abs_structure_Flack 0.42(3)
_refine_ls_extinction_method none
_refine_ls_goodness_of_fit_ref 1.039
_refine_ls_hydrogen_treatment constr
_refine_ls_matrix_type full
_refine_ls_number_parameters 1108
_refine_ls_number_reflns 15266
_refine_ls_number_restraints 1870
_refine_ls_restrained_S_all 1.059
_refine_ls_R_factor_all 0.0837
_refine_ls_R_factor_gt 0.0702
_refine_ls_shift/su_max 0.000
_refine_ls_shift/su_mean 0.000
_refine_ls_structure_factor_coef Fsqd
_refine_ls_weighting_details 'w=1/[\s^2^(Fo^2^)+(0.1170P)^2^+15.5732P] where P=(Fo^2^+2Fc^2^)/3'
_refine_ls_weighting_scheme calc
_refine_ls_wR_factor_gt 0.1943
_refine_ls_wR_factor_ref 0.2085
_reflns_Friedel_coverage 0.933
_reflns_friedel_fraction_full 1.000
_reflns_friedel_fraction_max 0.999
_reflns_number_gt 12687
_reflns_number_total 15266
_reflns_threshold_expression 'I > 2\s(I)'
_cod_data_source_file c5nj00850f2.cif
_cod_data_source_block 21
_cod_depositor_comments
;
The following automatic conversions were performed:

'_geom_bond_publ_flag' value 'Y' changed to 'y' according to
/usr/data/users/saulius/crontab/automatic-downloads/rss-feeds/RSC/lib/dictionaries/cif_core.dic
dictionary named 'cif_core.dic' version 2.4.2 from 2011-04-26 (42
times).

'_geom_angle_publ_flag' value 'Y' changed to 'y' according to
/usr/data/users/saulius/crontab/automatic-downloads/rss-feeds/RSC/lib/dictionaries/cif_core.dic
dictionary named 'cif_core.dic' version 2.4.2 from 2011-04-26 (90
times).

Automatic conversion script
Id: cif_fix_values 3271 2015-04-21 07:52:19Z andrius 

 Adding full bibliography for 7055015.cif.
;
_cod_database_code 7055015
_shelx_shelxl_version_number 2014/7
_shelx_space_group_comment
; 
The symmetry employed for this shelxl refinement is uniquely defined 
by the following loop, which should always be used as a source of 
symmetry information in preference to the above space-group names. 
They are only intended as comments. 
;
_shelx_estimated_absorpt_t_min 0.577
_shelx_estimated_absorpt_t_max 0.735

loop_
_space_group_symop_operation_xyz
'x, y, z'
'-x, -y, z+1/2'
'x+1/2, -y, z'
'-x+1/2, y, z+1/2'

loop_
_atom_site_label
_atom_site_type_symbol
_atom_site_fract_x
_atom_site_fract_y
_atom_site_fract_z
_atom_site_U_iso_or_equiv
_atom_site_adp_type
_atom_site_occupancy
_atom_site_site_symmetry_order
_atom_site_calc_flag
_atom_site_refinement_flags_posn
_atom_site_refinement_flags_adp
_atom_site_refinement_flags_occupancy
_atom_site_disorder_assembly
_atom_site_disorder_group
Zn1 Zn 0.58116(6) 0.12287(5) 0.49587(6) 0.0371(3) Uani 1 1 d . U . . .
Zn2 Zn 0.41575(6) 0.37693(5) 0.15995(6) 0.0365(3) Uani 1 1 d . U . . .
O1 O 0.5404(3) 0.1888(3) 0.4092(4) 0.0329(12) Uani 1 1 d . U . . .
O2 O 0.5350(3) 0.3224(3) 0.3846(4) 0.0363(13) Uani 1 1 d . U . . .
O3 O 0.4156(3) 0.2547(3) 0.3828(4) 0.0371(13) Uani 1 1 d . U . . .
O4 O 0.5832(3) 0.2478(3) 0.2722(4) 0.0361(13) Uani 1 1 d . U . . .
O5 O 0.4664(3) 0.1790(3) 0.2708(4) 0.0357(12) Uani 1 1 d . U . . .
O6 O 0.4595(3) 0.3116(3) 0.2461(4) 0.0351(12) Uani 1 1 d . U . . .
O8 O 0.6243(5) 0.1919(3) 0.5640(5) 0.060(2) Uani 1 1 d D U . . .
O10 O 0.4912(4) 0.1185(4) 0.5585(6) 0.072(3) Uani 1 1 d D U . . .
O12 O 0.5482(6) 0.0413(4) 0.4408(5) 0.078(3) Uani 1 1 d D U . . .
O14 O 0.6766(5) 0.1154(6) 0.4430(5) 0.080(3) Uani 1 1 d D U . . .
O19 O 0.5023(5) 0.3787(6) 0.0918(6) 0.092(3) Uani 1 1 d D U . . .
O21 O 0.4465(6) 0.4577(4) 0.2154(6) 0.081(3) Uani 1 1 d D U . . .
O23 O 0.3224(5) 0.3860(4) 0.2156(6) 0.078(3) Uani 1 1 d D U . . .
O25 O 0.3774(6) 0.3064(4) 0.0913(5) 0.079(3) Uani 1 1 d D U . . .
Ti1 Ti 0.49257(12) 0.26169(12) 0.44314(14) 0.0317(5) Uani 0.675(2) 1 d . U P A 1
Ti2 Ti 0.55416(13) 0.16777(12) 0.30219(14) 0.0341(5) Uani 0.675(2) 1 d . U P A 1
Ti3 Ti 0.55024(11) 0.32744(11) 0.27974(14) 0.0307(5) Uani 0.675(2) 1 d . U P A 1
Ti4 Ti 0.40261(11) 0.24239(11) 0.27931(15) 0.0303(5) Uani 0.675(2) 1 d . U P A 1
O9 O 0.5642(5) 0.2802(5) 0.5299(5) 0.042(2) Uani 0.675(2) 1 d D U P A 1
C5 C 0.6066(6) 0.2479(5) 0.5677(7) 0.041(3) Uani 0.675(2) 1 d D U P A 1
C6 C 0.6573(4) 0.2883(3) 0.6214(5) 0.066(3) Uani 0.675(2) 1 d DG U P A 1
F1 F 0.6761(6) 0.2526(5) 0.6821(7) 0.087(2) Uani 0.675(2) 1 d DG U P A 1
F2 F 0.6247(6) 0.3411(5) 0.6462(8) 0.087(2) Uani 0.675(2) 1 d DG U P A 1
F3 F 0.7138(6) 0.3051(5) 0.5813(6) 0.087(2) Uani 0.675(2) 1 d DG U P A 1
O11 O 0.4386(5) 0.2098(5) 0.5269(6) 0.045(2) Uani 0.675(2) 1 d D U P A 1
C7 C 0.4446(5) 0.1573(6) 0.5601(7) 0.038(3) Uani 0.675(2) 1 d D U P A 1
C8 C 0.3804(3) 0.1367(4) 0.6126(4) 0.070(3) Uani 0.675(2) 1 d DG U P A 1
F4 F 0.4010(5) 0.1038(6) 0.6737(6) 0.0860(19) Uani 0.675(2) 1 d DG U P A 1
F5 F 0.3362(5) 0.1017(6) 0.5720(6) 0.0860(19) Uani 0.675(2) 1 d DG U P A 1
F6 F 0.3495(6) 0.1901(5) 0.6354(7) 0.0860(19) Uani 0.675(2) 1 d DG U P A 1
O13 O 0.5337(6) 0.0685(5) 0.3165(5) 0.048(2) Uani 0.675(2) 1 d D U P A 1
C9 C 0.5341(7) 0.0322(5) 0.3731(6) 0.042(3) Uani 0.675(2) 1 d D U P A 1
C10 C 0.5077(4) -0.0377(3) 0.3525(5) 0.058(2) Uani 0.675(2) 1 d DG U P A 1
F7 F 0.5488(5) -0.0771(6) 0.3890(6) 0.0804(18) Uani 0.675(2) 1 d DG U P A 1
F8 F 0.5127(5) -0.0476(5) 0.2783(6) 0.0804(18) Uani 0.675(2) 1 d DG U P A 1
F9 F 0.4438(5) -0.0475(6) 0.3745(6) 0.0804(18) Uani 0.675(2) 1 d DG U P A 1
O15 O 0.6580(5) 0.1408(6) 0.3214(5) 0.050(2) Uani 0.675(2) 1 d D U P A 1
C11 C 0.6934(5) 0.1315(10) 0.3794(7) 0.056(4) Uani 0.675(2) 1 d D U P A 1
C12 C 0.7742(4) 0.1291(5) 0.3656(6) 0.073(3) Uani 0.675(2) 1 d DG U P A 1
F10 F 0.7998(8) 0.0758(6) 0.3980(8) 0.107(2) Uani 0.675(2) 1 d DG U P A 1
F11 F 0.8057(7) 0.1805(6) 0.3959(8) 0.107(2) Uani 0.675(2) 1 d DG U P A 1
F12 F 0.7853(7) 0.1275(7) 0.2893(8) 0.107(2) Uani 0.675(2) 1 d DG U P A 1
O20 O 0.5863(5) 0.3468(6) 0.1668(5) 0.048(2) Uani 0.675(2) 1 d D U P A 1
C25 C 0.5596(5) 0.3610(8) 0.1048(6) 0.046(3) Uani 0.675(2) 1 d D U P A 1
C26 C 0.6131(5) 0.3601(5) 0.0352(5) 0.078(4) Uani 0.675(2) 1 d DG U P A 1
F13 F 0.5827(6) 0.3795(6) -0.0302(8) 0.097(2) Uani 0.675(2) 1 d DG U P A 1
F14 F 0.6375(6) 0.3005(5) 0.0259(8) 0.097(2) Uani 0.675(2) 1 d DG U P A 1
F15 F 0.6655(6) 0.3996(6) 0.0525(7) 0.097(2) Uani 0.675(2) 1 d DG U P A 1
O22 O 0.5351(4) 0.4264(4) 0.2860(7) 0.044(2) Uani 0.675(2) 1 d D U P A 1
C27 C 0.4922(6) 0.4656(5) 0.2614(8) 0.046(3) Uani 0.675(2) 1 d D U P A 1
C28 C 0.4914(5) 0.5338(3) 0.3026(6) 0.067(3) Uani 0.675(2) 1 d DG U P A 1
F16 F 0.4767(6) 0.5269(5) 0.3771(7) 0.091(2) Uani 0.675(2) 1 d DG U P A 1
F17 F 0.4464(6) 0.5742(5) 0.2707(8) 0.091(2) Uani 0.675(2) 1 d DG U P A 1
F18 F 0.5552(6) 0.5569(6) 0.2950(8) 0.091(2) Uani 0.675(2) 1 d DG U P A 1
O24 O 0.3131(4) 0.2992(4) 0.2847(6) 0.0383(19) Uani 0.675(2) 1 d D U P A 1
C29 C 0.2947(5) 0.3530(5) 0.2623(7) 0.041(3) Uani 0.675(2) 1 d D U P A 1
C30 C 0.2172(4) 0.3705(5) 0.2869(7) 0.093(4) Uani 0.675(2) 1 d DG U P A 1
F19 F 0.1756(6) 0.3388(6) 0.2423(8) 0.117(3) Uani 0.675(2) 1 d DG U P A 1
F20 F 0.2052(7) 0.4314(6) 0.2798(10) 0.117(3) Uani 0.675(2) 1 d DG U P A 1
F21 F 0.2073(7) 0.3534(8) 0.3579(8) 0.117(3) Uani 0.675(2) 1 d DG U P A 1
O26 O 0.3652(5) 0.2221(5) 0.1663(5) 0.043(2) Uani 0.675(2) 1 d D U P A 1
C31 C 0.3616(9) 0.2511(5) 0.1038(6) 0.047(3) Uani 0.675(2) 1 d D U P A 1
C32 C 0.3420(5) 0.2062(4) 0.0319(4) 0.077(3) Uani 0.675(2) 1 d DG U P A 1
F22 F 0.3925(6) 0.1704(6) 0.0057(7) 0.093(2) Uani 0.675(2) 1 d DG U P A 1
F23 F 0.3199(7) 0.2440(5) -0.0232(7) 0.093(2) Uani 0.675(2) 1 d DG U P A 1
F24 F 0.2910(6) 0.1696(6) 0.0553(6) 0.093(2) Uani 0.675(2) 1 d DG U P A 1
O16 O 0.4390(6) 0.3358(5) 0.5032(7) 0.059(2) Uani 0.675(2) 1 d G U P A 1
C13 C 0.4593(7) 0.3961(7) 0.5252(12) 0.101(7) Uani 0.675(2) 1 d G U P A 1
H13A H 0.4967 0.4122 0.4910 0.121 Uiso 0.675(2) 1 calc R U P A 1
H13B H 0.4766 0.3958 0.5791 0.121 Uiso 0.675(2) 1 calc R U P A 1
C14 C 0.3970(10) 0.4368(8) 0.5187(13) 0.106(5) Uani 0.675(2) 1 d G U P A 1
H14A H 0.3904 0.4525 0.4651 0.128 Uiso 0.675(2) 1 calc R U P A 1
H14B H 0.3992 0.4739 0.5543 0.128 Uiso 0.675(2) 1 calc R U P A 1
C15 C 0.3416(10) 0.3914(9) 0.5413(14) 0.114(7) Uani 0.675(2) 1 d G U P A 1
H15A H 0.3372 0.3886 0.5982 0.137 Uiso 0.675(2) 1 calc R U P A 1
H15B H 0.2963 0.4039 0.5189 0.137 Uiso 0.675(2) 1 calc R U P A 1
C16 C 0.3667(7) 0.3304(7) 0.5083(13) 0.104(8) Uani 0.675(2) 1 d G U P A 1
H16A H 0.3537 0.2939 0.5421 0.125 Uiso 0.675(2) 1 calc R U P A 1
H16B H 0.3463 0.3233 0.4564 0.125 Uiso 0.675(2) 1 calc R U P A 1
O17 O 0.5806(6) 0.1316(5) 0.1890(5) 0.054(2) Uani 0.675(2) 1 d DG U P A 1
C17 C 0.6002(9) 0.0701(5) 0.1656(6) 0.097(7) Uani 0.675(2) 1 d DG U P A 1
H17A H 0.5624 0.0390 0.1756 0.117 Uiso 0.675(2) 1 calc R U P A 1
H17B H 0.6423 0.0560 0.1938 0.117 Uiso 0.675(2) 1 calc R U P A 1
C18 C 0.6147(10) 0.0748(7) 0.0805(7) 0.073(5) Uani 0.675(2) 1 d DG U P A 1
H18A H 0.6077 0.0330 0.0543 0.087 Uiso 0.675(2) 1 calc R U P A 1
H18B H 0.6625 0.0902 0.0704 0.087 Uiso 0.675(2) 1 calc R U P A 1
C19 C 0.5613(11) 0.1233(9) 0.0555(7) 0.119(9) Uani 0.675(2) 1 d DG U P A 1
H19A H 0.5759 0.1460 0.0079 0.143 Uiso 0.675(2) 1 calc R U P A 1
H19B H 0.5155 0.1029 0.0466 0.143 Uiso 0.675(2) 1 calc R U P A 1
C20 C 0.5590(10) 0.1682(6) 0.1235(7) 0.090(7) Uani 0.675(2) 1 d DG U P A 1
H20A H 0.5906 0.2050 0.1152 0.108 Uiso 0.675(2) 1 calc R U P A 1
H20B H 0.5113 0.1848 0.1312 0.108 Uiso 0.675(2) 1 calc R U P A 1
O27 O 0.6536(5) 0.3602(6) 0.3049(7) 0.047(2) Uani 0.675(2) 1 d D U P A 1
C33 C 0.6963(8) 0.3216(10) 0.3554(13) 0.062(4) Uani 0.675(2) 1 d D U P A 1
H33A H 0.6779 0.3235 0.4088 0.074 Uiso 0.675(2) 1 calc R U P A 1
H33B H 0.6951 0.2762 0.3382 0.074 Uiso 0.675(2) 1 calc R U P A 1
C34 C 0.7661(9) 0.3447(11) 0.3541(13) 0.079(5) Uani 0.675(2) 1 d D U P A 1
H34A H 0.7971 0.3132 0.3288 0.094 Uiso 0.675(2) 1 calc R U P A 1
H34B H 0.7830 0.3525 0.4073 0.094 Uiso 0.675(2) 1 calc R U P A 1
C35 C 0.7644(8) 0.4062(8) 0.3090(12) 0.062(4) Uani 0.675(2) 1 d D U P A 1
H35A H 0.7660 0.4436 0.3443 0.074 Uiso 0.675(2) 1 calc R U P A 1
H35B H 0.8043 0.4086 0.2732 0.074 Uiso 0.675(2) 1 calc R U P A 1
C36 C 0.6978(8) 0.4050(9) 0.2654(10) 0.059(4) Uani 0.675(2) 1 d D U P A 1
H36A H 0.6764 0.4482 0.2646 0.071 Uiso 0.675(2) 1 calc R U P A 1
H36B H 0.7058 0.3910 0.2114 0.071 Uiso 0.675(2) 1 calc R U P A 1
O28 O 0.3282(5) 0.1711(6) 0.3094(8) 0.045(2) Uani 0.675(2) 1 d D U P A 1
C37 C 0.3391(11) 0.1283(12) 0.3675(14) 0.057(3) Uani 0.675(2) 1 d D U P A 1
H37A H 0.3533 0.1516 0.4148 0.068 Uiso 0.675(2) 1 calc R U P A 1
H37B H 0.3772 0.0988 0.3529 0.068 Uiso 0.675(2) 1 calc R U P A 1
C38 C 0.2755(12) 0.0907(11) 0.3835(14) 0.073(5) Uani 0.675(2) 1 d D U P A 1
H38A H 0.2847 0.0441 0.3792 0.088 Uiso 0.675(2) 1 calc R U P A 1
H38B H 0.2575 0.1000 0.4359 0.088 Uiso 0.675(2) 1 calc R U P A 1
C39 C 0.2266(7) 0.1116(9) 0.3244(11) 0.056(4) Uani 0.675(2) 1 d D U P A 1
H39A H 0.2189 0.0765 0.2868 0.067 Uiso 0.675(2) 1 calc R U P A 1
H39B H 0.1814 0.1221 0.3487 0.067 Uiso 0.675(2) 1 calc R U P A 1
C40 C 0.2529(8) 0.1669(8) 0.2852(13) 0.067(4) Uani 0.675(2) 1 d D U P A 1
H40A H 0.2272 0.2059 0.3010 0.080 Uiso 0.675(2) 1 calc R U P A 1
H40B H 0.2489 0.1617 0.2285 0.080 Uiso 0.675(2) 1 calc R U P A 1
Ti1' Ti 0.5970(3) 0.2584(3) 0.3791(3) 0.0387(12) Uani 0.325(2) 1 d D U P A 2
Ti2' Ti 0.4494(3) 0.1746(3) 0.3768(3) 0.0391(12) Uani 0.325(2) 1 d . U P A 2
Ti3' Ti 0.5091(3) 0.2397(3) 0.2132(3) 0.0391(12) Uani 0.325(2) 1 d . U P A 2
Ti4' Ti 0.4457(3) 0.3333(3) 0.3538(3) 0.0430(13) Uani 0.325(2) 1 d . U P A 2
O9' O 0.6305(14) 0.2830(10) 0.4911(11) 0.056(5) Uani 0.325(2) 1 d D U P A 2
C5' C 0.632(2) 0.2483(7) 0.5498(11) 0.051(8) Uani 0.325(2) 1 d D U P A 2
C6' C 0.6580(9) 0.2913(7) 0.6200(9) 0.066(3) Uani 0.325(2) 1 d DG U P A 2
F1' F 0.6910(12) 0.3366(11) 0.5791(12) 0.087(2) Uani 0.325(2) 1 d DG U P A 2
F2' F 0.7042(12) 0.2582(10) 0.6620(15) 0.087(2) Uani 0.325(2) 1 d DG U P A 2
F3' F 0.6117(11) 0.3192(11) 0.6672(15) 0.087(2) Uani 0.325(2) 1 d DG U P A 2
O11' O 0.4133(11) 0.1501(11) 0.4848(10) 0.050(4) Uani 0.325(2) 1 d D U P A 2
C7' C 0.4331(6) 0.1368(5) 0.5505(9) 0.055(8) Uani 0.325(2) 1 d D U P A 2
C8' C 0.3859(7) 0.1426(9) 0.6253(8) 0.070(3) Uani 0.325(2) 1 d DG U P A 2
F4' F 0.3288(10) 0.1752(12) 0.6118(14) 0.0860(19) Uani 0.325(2) 1 d DG U P A 2
F5' F 0.4166(10) 0.1655(11) 0.6873(12) 0.0860(19) Uani 0.325(2) 1 d DG U P A 2
F6' F 0.3704(11) 0.0818(10) 0.6363(13) 0.0860(19) Uani 0.325(2) 1 d DG U P A 2
O13' O 0.4625(10) 0.0734(9) 0.3641(14) 0.051(5) Uani 0.325(2) 1 d D U P A 2
C9' C 0.5052(7) 0.0352(8) 0.3911(7) 0.048(7) Uani 0.325(2) 1 d D U P A 2
C10' C 0.5081(9) -0.0358(7) 0.3584(10) 0.058(2) Uani 0.325(2) 1 d DG U P A 2
F7' F 0.5489(11) -0.0418(11) 0.2980(12) 0.0804(18) Uani 0.325(2) 1 d DG U P A 2
F8' F 0.4434(10) -0.0462(13) 0.3376(15) 0.0804(18) Uani 0.325(2) 1 d DG U P A 2
F9' F 0.5262(12) -0.0777(13) 0.4115(13) 0.0804(18) Uani 0.325(2) 1 d DG U P A 2
O15' O 0.6852(12) 0.2002(10) 0.3718(17) 0.067(5) Uani 0.325(2) 1 d D U P A 2
C11' C 0.7047(8) 0.1469(9) 0.3940(7) 0.086(11) Uani 0.325(2) 1 d D U P A 2
C12' C 0.7720(9) 0.1173(10) 0.3551(12) 0.073(3) Uani 0.325(2) 1 d DG U P A 2
F10' F 0.7649(12) 0.0667(12) 0.3080(15) 0.107(2) Uani 0.325(2) 1 d DG U P A 2
F11' F 0.8108(17) 0.1007(14) 0.4162(15) 0.107(2) Uani 0.325(2) 1 d DG U P A 2
F12' F 0.8030(13) 0.1653(12) 0.3168(18) 0.107(2) Uani 0.325(2) 1 d DG U P A 2
O20' O 0.5609(12) 0.2931(9) 0.1263(13) 0.051(5) Uani 0.325(2) 1 d D U P A 2
C25' C 0.5536(6) 0.3459(7) 0.0944(8) 0.046(3) Uani 0.325(2) 1 d D U P A 2
C26' C 0.6207(9) 0.3727(9) 0.0520(12) 0.078(4) Uani 0.325(2) 1 d DG U P A 2
F13' F 0.6552(13) 0.4065(12) 0.1047(13) 0.097(2) Uani 0.325(2) 1 d DG U P A 2
F14' F 0.6057(13) 0.4102(13) -0.0080(14) 0.097(2) Uani 0.325(2) 1 d DG U P A 2
F15' F 0.6596(14) 0.3238(11) 0.0285(16) 0.097(2) Uani 0.325(2) 1 d DG U P A 2
O22' O 0.4612(18) 0.4309(10) 0.3369(13) 0.077(7) Uani 0.325(2) 1 d D U P A 2
C27' C 0.4649(16) 0.4682(9) 0.2812(9) 0.046(3) Uani 0.325(2) 1 d D U P A 2
C28' C 0.4901(9) 0.5389(6) 0.3019(11) 0.067(3) Uani 0.325(2) 1 d DG U P A 2
F16' F 0.4506(13) 0.5566(10) 0.3607(13) 0.091(2) Uani 0.325(2) 1 d DG U P A 2
F17' F 0.4776(13) 0.5767(12) 0.2420(13) 0.091(2) Uani 0.325(2) 1 d DG U P A 2
F18' F 0.5562(11) 0.5437(12) 0.3217(17) 0.091(2) Uani 0.325(2) 1 d DG U P A 2
O24' O 0.3423(13) 0.3575(15) 0.3363(14) 0.085(7) Uani 0.325(2) 1 d D U P A 2
C29' C 0.3063(9) 0.3737(6) 0.2804(8) 0.046(6) Uani 0.325(2) 1 d D U P A 2
C30' C 0.2255(8) 0.3789(10) 0.2978(14) 0.093(4) Uani 0.325(2) 1 d DG U P A 2
F19' F 0.1894(13) 0.3270(11) 0.315(2) 0.117(3) Uani 0.325(2) 1 d DG U P A 2
F20' F 0.1917(15) 0.4129(16) 0.2457(16) 0.117(3) Uani 0.325(2) 1 d DG U P A 2
F21' F 0.2344(12) 0.4137(13) 0.3607(16) 0.117(3) Uani 0.325(2) 1 d DG U P A 2
O26' O 0.4345(11) 0.2204(10) 0.1248(12) 0.052(4) Uani 0.325(2) 1 d D U P A 2
C31' C 0.3893(8) 0.2497(6) 0.0877(7) 0.060(9) Uani 0.325(2) 1 d D U P A 2
C32' C 0.3406(9) 0.2111(8) 0.0288(9) 0.077(3) Uani 0.325(2) 1 d DG U P A 2
F22' F 0.3318(14) 0.1501(10) 0.0439(13) 0.093(2) Uani 0.325(2) 1 d DG U P A 2
F23' F 0.3852(11) 0.2175(12) -0.0277(13) 0.093(2) Uani 0.325(2) 1 d DG U P A 2
F24' F 0.2812(11) 0.2365(11) 0.0085(14) 0.093(2) Uani 0.325(2) 1 d DG U P A 2
O16' O 0.4184(11) 0.3663(9) 0.4660(12) 0.081(6) Uani 0.325(2) 1 d G U P A 2
C13' C 0.4626(13) 0.4066(13) 0.5144(17) 0.106(5) Uani 0.325(2) 1 d G U P A 2
H13C H 0.4804 0.4436 0.4846 0.128 Uiso 0.325(2) 1 calc R U P A 2
H13D H 0.5025 0.3817 0.5343 0.128 Uiso 0.325(2) 1 calc R U P A 2
C14' C 0.4155(13) 0.4301(13) 0.5828(16) 0.106(5) Uani 0.325(2) 1 d G U P A 2
H14C H 0.3880 0.4684 0.5681 0.128 Uiso 0.325(2) 1 calc R U P A 2
H14D H 0.4433 0.4399 0.6295 0.128 Uiso 0.325(2) 1 calc R U P A 2
C15' C 0.3674(16) 0.3699(12) 0.5958(14) 0.114(7) Uani 0.325(2) 1 d G U P A 2
H15C H 0.3905 0.3374 0.6287 0.137 Uiso 0.325(2) 1 calc R U P A 2
H15D H 0.3227 0.3822 0.6197 0.137 Uiso 0.325(2) 1 calc R U P A 2
C16' C 0.3568(12) 0.3444(12) 0.5111(14) 0.059(2) Uani 0.325(2) 1 d G U P A 2
H16C H 0.3538 0.2969 0.5108 0.071 Uiso 0.325(2) 1 calc R U P A 2
H16D H 0.3135 0.3620 0.4887 0.071 Uiso 0.325(2) 1 calc R U P A 2
O17' O 0.5693(12) 0.1597(11) 0.1611(14) 0.054(2) Uani 0.325(2) 1 d D U P A 2
C17' C 0.6410(15) 0.1648(13) 0.139(2) 0.065(7) Uani 0.325(2) 1 d D U P A 2
H17C H 0.6705 0.1767 0.1835 0.078 Uiso 0.325(2) 1 calc R U P A 2
H17D H 0.6471 0.1972 0.0974 0.078 Uiso 0.325(2) 1 calc R U P A 2
C18' C 0.6585(13) 0.0991(13) 0.1103(18) 0.078(7) Uani 0.325(2) 1 d DG U P A 2
H18C H 0.6810 0.0736 0.1517 0.093 Uiso 0.325(2) 1 calc R U P A 2
H18D H 0.6904 0.1015 0.0656 0.093 Uiso 0.325(2) 1 calc R U P A 2
C19' C 0.5882(14) 0.0679(10) 0.0862(14) 0.073(5) Uani 0.325(2) 1 d DG U P A 2
H19C H 0.5777 0.0763 0.0311 0.087 Uiso 0.325(2) 1 calc R U P A 2
H19D H 0.5886 0.0210 0.0953 0.087 Uiso 0.325(2) 1 calc R U P A 2
C20' C 0.5356(12) 0.1023(10) 0.1402(13) 0.059(7) Uani 0.325(2) 1 d DG U P A 2
H20C H 0.4916 0.1113 0.1127 0.071 Uiso 0.325(2) 1 calc R U P A 2
H20D H 0.5255 0.0758 0.1864 0.071 Uiso 0.325(2) 1 calc R U P A 2
O27' O 0.6731(9) 0.3355(13) 0.3514(14) 0.062(4) Uani 0.325(2) 1 d DG U P A 2
C33' C 0.6716(11) 0.3717(13) 0.2838(14) 0.047(2) Uani 0.325(2) 1 d DG U P A 2
H33C H 0.6276 0.3960 0.2800 0.057 Uiso 0.325(2) 1 calc R U P A 2
H33D H 0.6758 0.3435 0.2380 0.057 Uiso 0.325(2) 1 calc R U P A 2
C34' C 0.7321(13) 0.4164(13) 0.2886(17) 0.059(4) Uani 0.325(2) 1 d DG U P A 2
H34C H 0.7206 0.4554 0.3187 0.071 Uiso 0.325(2) 1 calc R U P A 2
H34D H 0.7486 0.4292 0.2366 0.071 Uiso 0.325(2) 1 calc R U P A 2
C35' C 0.7847(10) 0.3756(15) 0.3296(19) 0.062(4) Uani 0.325(2) 1 d DG U P A 2
H35C H 0.8093 0.3469 0.2932 0.074 Uiso 0.325(2) 1 calc R U P A 2
H35D H 0.8191 0.4023 0.3574 0.074 Uiso 0.325(2) 1 calc R U P A 2
C36' C 0.7405(11) 0.3382(14) 0.3848(17) 0.079(5) Uani 0.325(2) 1 d DG U P A 2
H36C H 0.7594 0.2944 0.3919 0.094 Uiso 0.325(2) 1 calc R U P A 2
H36D H 0.7388 0.3598 0.4357 0.094 Uiso 0.325(2) 1 calc R U P A 2
O28' O 0.3485(14) 0.1420(18) 0.350(2) 0.057(3) Uani 0.325(2) 1 d D U P A 2
C37' C 0.3046(16) 0.171(2) 0.300(3) 0.045(2) Uani 0.325(2) 1 d D U P A 2
H37C H 0.3188 0.1615 0.2465 0.053 Uiso 0.325(2) 1 calc R U P A 2
H37D H 0.3067 0.2182 0.3077 0.053 Uiso 0.325(2) 1 calc R U P A 2
C38' C 0.2314(16) 0.148(2) 0.314(3) 0.067(4) Uani 0.325(2) 1 d D U P A 2
H38C H 0.2043 0.1794 0.3438 0.080 Uiso 0.325(2) 1 calc R U P A 2
H38D H 0.2074 0.1396 0.2639 0.080 Uiso 0.325(2) 1 calc R U P A 2
C39' C 0.2406(16) 0.0898(17) 0.356(3) 0.056(4) Uani 0.325(2) 1 d D U P A 2
H39C H 0.2322 0.0526 0.3216 0.067 Uiso 0.325(2) 1 calc R U P A 2
H39D H 0.2066 0.0880 0.3987 0.067 Uiso 0.325(2) 1 calc R U P A 2
C40' C 0.310(2) 0.086(2) 0.387(3) 0.073(5) Uani 0.325(2) 1 d D U P A 2
H40C H 0.3318 0.0450 0.3729 0.088 Uiso 0.325(2) 1 calc R U P A 2
H40D H 0.3090 0.0906 0.4437 0.088 Uiso 0.325(2) 1 calc R U P A 2
O7 O 0.6218(4) 0.0557(3) 0.5783(4) 0.0522(18) Uani 1 1 d DG U . . .
C1 C 0.5844(7) 0.0045(7) 0.6110(10) 0.081(6) Uani 0.675(2) 1 d DG U P A 1
H1A H 0.5580 -0.0188 0.5706 0.097 Uiso 0.675(2) 1 calc R U P A 1
H1B H 0.5514 0.0204 0.6504 0.097 Uiso 0.675(2) 1 calc R U P A 1
C2 C 0.6379(11) -0.0392(8) 0.6475(15) 0.143(12) Uani 0.675(2) 1 d DG U P A 1
H2A H 0.6582 -0.0690 0.6091 0.172 Uiso 0.675(2) 1 calc R U P A 1
H2B H 0.6178 -0.0641 0.6908 0.172 Uiso 0.675(2) 1 calc R U P A 1
C3 C 0.6911(11) 0.0090(11) 0.6759(13) 0.149(12) Uani 0.675(2) 1 d DG U P A 1
H3A H 0.6776 0.0273 0.7266 0.179 Uiso 0.675(2) 1 calc R U P A 1
H3B H 0.7378 -0.0107 0.6804 0.179 Uiso 0.675(2) 1 calc R U P A 1
C4 C 0.6895(6) 0.0596(8) 0.6131(11) 0.092(7) Uani 0.675(2) 1 d DG U P A 1
H4A H 0.6972 0.1028 0.6353 0.111 Uiso 0.675(2) 1 calc R U P A 1
H4B H 0.7260 0.0511 0.5741 0.111 Uiso 0.675(2) 1 calc R U P A 1
C1' C 0.621(2) 0.0575(16) 0.6615(8) 0.074(10) Uani 0.325(2) 1 d D U P A 2
H1'1 H 0.5757 0.0744 0.6808 0.089 Uiso 0.325(2) 1 calc R U P A 2
H1'2 H 0.6588 0.0842 0.6821 0.089 Uiso 0.325(2) 1 calc R U P A 2
C2' C 0.6300(16) -0.0135(16) 0.6841(18) 0.054(8) Uani 0.325(2) 1 d D U P A 2
H2'1 H 0.6381 -0.0197 0.7401 0.065 Uiso 0.325(2) 1 calc R U P A 2
H2'2 H 0.5916 -0.0413 0.6660 0.065 Uiso 0.325(2) 1 calc R U P A 2
C3' C 0.6953(15) -0.0204(17) 0.6363(17) 0.054(8) Uani 0.325(2) 1 d D U P A 2
H3'1 H 0.7128 -0.0651 0.6352 0.064 Uiso 0.325(2) 1 calc R U P A 2
H3'2 H 0.7326 0.0091 0.6531 0.064 Uiso 0.325(2) 1 calc R U P A 2
C4' C 0.6625(18) 0.0000(12) 0.5591(15) 0.054(7) Uani 0.325(2) 1 d D U P A 2
H4'1 H 0.6987 0.0107 0.5205 0.065 Uiso 0.325(2) 1 calc R U P A 2
H4'2 H 0.6327 -0.0346 0.5380 0.065 Uiso 0.325(2) 1 calc R U P A 2
O18 O 0.3727(4) 0.4424(3) 0.0784(4) 0.0503(18) Uani 1 1 d D U . . .
C21 C 0.3854(13) 0.4393(10) -0.0028(7) 0.084(5) Uani 0.675(2) 1 d D U P A 1
H21A H 0.3604 0.4022 -0.0254 0.101 Uiso 0.675(2) 1 calc R U P A 1
H21B H 0.4357 0.4334 -0.0125 0.101 Uiso 0.675(2) 1 calc R U P A 1
C22 C 0.3606(14) 0.5011(11) -0.0406(12) 0.085(5) Uani 0.675(2) 1 d D U P A 1
H22A H 0.4002 0.5288 -0.0554 0.102 Uiso 0.675(2) 1 calc R U P A 1
H22B H 0.3320 0.4922 -0.0870 0.102 Uiso 0.675(2) 1 calc R U P A 1
C23 C 0.3180(15) 0.5316(11) 0.0221(13) 0.086(5) Uani 0.675(2) 1 d D U P A 1
H23A H 0.3267 0.5784 0.0237 0.103 Uiso 0.675(2) 1 calc R U P A 1
H23B H 0.2679 0.5245 0.0122 0.103 Uiso 0.675(2) 1 calc R U P A 1
C24 C 0.3380(12) 0.5021(8) 0.0955(11) 0.075(5) Uani 0.675(2) 1 d D U P A 1
H24A H 0.3695 0.5310 0.1244 0.090 Uiso 0.675(2) 1 calc R U P A 1
H24B H 0.2963 0.4940 0.1275 0.090 Uiso 0.675(2) 1 calc R U P A 1
C21' C 0.4110(16) 0.4973(15) 0.052(3) 0.073(7) Uani 0.325(2) 1 d D U P A 2
H21C H 0.4567 0.4843 0.0311 0.088 Uiso 0.325(2) 1 calc R U P A 2
H21D H 0.4185 0.5282 0.0949 0.088 Uiso 0.325(2) 1 calc R U P A 2
C22' C 0.3660(18) 0.5264(19) -0.010(2) 0.064(6) Uani 0.325(2) 1 d D U P A 2
H22C H 0.3771 0.5088 -0.0621 0.077 Uiso 0.325(2) 1 calc R U P A 2
H22D H 0.3697 0.5738 -0.0116 0.077 Uiso 0.325(2) 1 calc R U P A 2
C23' C 0.2955(17) 0.5044(18) 0.018(3) 0.064(6) Uani 0.325(2) 1 d D U P A 2
H23C H 0.2776 0.5347 0.0575 0.077 Uiso 0.325(2) 1 calc R U P A 2
H23D H 0.2621 0.5031 -0.0254 0.077 Uiso 0.325(2) 1 calc R U P A 2
C24' C 0.3029(10) 0.4391(17) 0.053(2) 0.067(7) Uani 0.325(2) 1 d D U P A 2
H24C H 0.2702 0.4323 0.0959 0.080 Uiso 0.325(2) 1 calc R U P A 2
H24D H 0.2964 0.4049 0.0135 0.080 Uiso 0.325(2) 1 calc R U P A 2
O29 O 0.5094(10) 0.2290(9) 0.6911(10) 0.106(3) Uani 0.675(2) 1 d D U P A 1
C41 C 0.4691(15) 0.2757(12) 0.7253(12) 0.106(3) Uani 0.675(2) 1 d D U P A 1
H41A H 0.4215 0.2741 0.7037 0.127 Uiso 0.675(2) 1 calc R U P A 1
H41B H 0.4888 0.3186 0.7140 0.127 Uiso 0.675(2) 1 calc R U P A 1
C42 C 0.4665(15) 0.2657(14) 0.8097(13) 0.106(3) Uani 0.675(2) 1 d D U P A 1
H42A H 0.4246 0.2413 0.8254 0.127 Uiso 0.675(2) 1 calc R U P A 1
H42B H 0.4681 0.3069 0.8383 0.127 Uiso 0.675(2) 1 calc R U P A 1
C43 C 0.5315(15) 0.2274(13) 0.8209(13) 0.106(3) Uani 0.675(2) 1 d D U P A 1
H43A H 0.5723 0.2559 0.8269 0.127 Uiso 0.675(2) 1 calc R U P A 1
H43B H 0.5278 0.1995 0.8671 0.127 Uiso 0.675(2) 1 calc R U P A 1
C44 C 0.5373(16) 0.1881(12) 0.7489(13) 0.106(3) Uani 0.675(2) 1 d D U P A 1
H44A H 0.5863 0.1772 0.7377 0.127 Uiso 0.675(2) 1 calc R U P A 1
H44B H 0.5100 0.1479 0.7533 0.127 Uiso 0.675(2) 1 calc R U P A 1
O29' O 0.4630(16) 0.2973(15) 0.8965(18) 0.106(3) Uani 0.325(2) 1 d DG U P A 2
C41' C 0.486(2) 0.2726(19) 0.9667(16) 0.106(3) Uani 0.325(2) 1 d DG U P A 2
H41C H 0.4524 0.2406 0.9869 0.127 Uiso 0.325(2) 1 calc R U P A 2
H41D H 0.4911 0.3074 1.0052 0.127 Uiso 0.325(2) 1 calc R U P A 2
C42' C 0.554(2) 0.242(2) 0.950(2) 0.106(3) Uani 0.325(2) 1 d DG U P A 2
H42C H 0.5645 0.2069 0.9878 0.127 Uiso 0.325(2) 1 calc R U P A 2
H42D H 0.5927 0.2735 0.9516 0.127 Uiso 0.325(2) 1 calc R U P A 2
C43' C 0.543(2) 0.2159(18) 0.871(2) 0.106(3) Uani 0.325(2) 1 d DG U P A 2
H43C H 0.5874 0.2111 0.8424 0.127 Uiso 0.325(2) 1 calc R U P A 2
H43D H 0.5188 0.1739 0.8720 0.127 Uiso 0.325(2) 1 calc R U P A 2
C44' C 0.498(2) 0.2666(19) 0.8347(16) 0.106(3) Uani 0.325(2) 1 d DG U P A 2
H44C H 0.5273 0.2979 0.8061 0.127 Uiso 0.325(2) 1 calc R U P A 2
H44D H 0.4648 0.2470 0.7983 0.127 Uiso 0.325(2) 1 calc R U P A 2

loop_
_atom_site_aniso_label
_atom_site_aniso_U_11
_atom_site_aniso_U_22
_atom_site_aniso_U_33
_atom_site_aniso_U_23
_atom_site_aniso_U_13
_atom_site_aniso_U_12
Zn1 0.0402(6) 0.0406(6) 0.0303(5) 0.0021(4) -0.0020(5) 0.0045(4)
Zn2 0.0393(6) 0.0376(6) 0.0325(6) 0.0019(5) -0.0037(5) 0.0044(4)
O1 0.036(3) 0.038(3) 0.024(3) 0.001(2) 0.002(2) 0.010(2)
O2 0.040(3) 0.040(3) 0.029(3) 0.001(2) -0.002(2) 0.007(2)
O3 0.034(3) 0.045(3) 0.032(3) 0.006(3) 0.004(2) 0.011(2)
O4 0.036(3) 0.043(3) 0.029(3) 0.000(3) 0.007(2) 0.009(2)
O5 0.038(3) 0.037(3) 0.031(3) -0.002(2) 0.000(2) 0.003(2)
O6 0.034(3) 0.040(3) 0.031(3) 0.006(2) 0.001(2) 0.005(2)
O8 0.084(5) 0.049(4) 0.049(4) 0.001(3) -0.031(4) -0.002(4)
O10 0.056(4) 0.090(6) 0.071(6) 0.041(5) 0.019(4) 0.020(4)
O12 0.129(8) 0.046(4) 0.058(5) 0.008(4) -0.047(5) -0.009(5)
O14 0.050(4) 0.138(9) 0.054(5) 0.033(5) 0.016(4) 0.031(5)
O19 0.065(5) 0.147(9) 0.065(6) 0.057(6) 0.027(4) 0.042(5)
O21 0.112(7) 0.038(4) 0.093(6) -0.007(4) -0.059(6) 0.010(4)
O23 0.062(5) 0.081(6) 0.090(6) 0.042(5) 0.026(5) 0.036(4)
O25 0.142(9) 0.044(4) 0.052(5) -0.004(4) -0.039(5) -0.002(5)
Ti1 0.0329(11) 0.0390(11) 0.0230(10) 0.0000(10) 0.0042(9) 0.0091(10)
Ti2 0.0410(12) 0.0387(12) 0.0226(10) 0.0003(9) 0.0041(9) 0.0158(10)
Ti3 0.0264(9) 0.0377(11) 0.0280(11) 0.0048(10) -0.0007(10) 0.0045(9)
Ti4 0.0293(9) 0.0343(11) 0.0274(11) 0.0046(10) 0.0007(10) 0.0039(9)
O9 0.048(5) 0.048(5) 0.030(4) -0.009(4) 0.000(4) 0.015(4)
C5 0.041(7) 0.049(7) 0.033(7) -0.006(6) -0.002(5) -0.008(6)
C6 0.089(7) 0.054(6) 0.054(6) -0.004(4) -0.021(5) -0.019(5)
F1 0.098(5) 0.068(4) 0.093(5) -0.010(3) -0.027(4) -0.017(3)
F2 0.098(5) 0.068(4) 0.093(5) -0.010(3) -0.027(4) -0.017(3)
F3 0.098(5) 0.068(4) 0.093(5) -0.010(3) -0.027(4) -0.017(3)
O11 0.046(5) 0.061(6) 0.029(4) 0.004(4) 0.008(4) 0.015(4)
C7 0.024(5) 0.062(8) 0.029(6) 0.011(6) -0.005(4) -0.006(5)
C8 0.043(6) 0.103(8) 0.064(7) 0.027(6) 0.002(5) 0.001(5)
F4 0.057(4) 0.129(5) 0.072(4) 0.023(4) 0.016(3) -0.019(3)
F5 0.057(4) 0.129(5) 0.072(4) 0.023(4) 0.016(3) -0.019(3)
F6 0.057(4) 0.129(5) 0.072(4) 0.023(4) 0.016(3) -0.019(3)
O13 0.073(6) 0.040(4) 0.032(4) -0.004(3) 0.003(5) 0.013(4)
C9 0.038(7) 0.047(6) 0.041(6) 0.005(5) -0.017(6) 0.000(5)
C10 0.057(5) 0.056(5) 0.061(6) -0.001(5) -0.004(5) -0.004(5)
F7 0.078(4) 0.071(3) 0.093(5) -0.005(3) -0.007(4) -0.013(3)
F8 0.078(4) 0.071(3) 0.093(5) -0.005(3) -0.007(4) -0.013(3)
F9 0.078(4) 0.071(3) 0.093(5) -0.005(3) -0.007(4) -0.013(3)
O15 0.040(4) 0.077(7) 0.032(4) 0.003(5) 0.008(4) 0.032(4)
C11 0.042(6) 0.077(11) 0.049(8) 0.024(8) 0.008(5) 0.012(7)
C12 0.043(5) 0.086(8) 0.089(8) 0.022(6) 0.016(5) 0.024(5)
F10 0.069(4) 0.132(7) 0.119(6) 0.014(5) 0.007(4) 0.015(4)
F11 0.069(4) 0.132(7) 0.119(6) 0.014(5) 0.007(4) 0.015(4)
F12 0.069(4) 0.132(7) 0.119(6) 0.014(5) 0.007(4) 0.015(4)
O20 0.047(5) 0.062(6) 0.034(4) 0.012(4) 0.006(4) -0.004(5)
C25 0.046(5) 0.053(7) 0.039(5) 0.010(5) 0.004(4) -0.003(5)
C26 0.076(7) 0.112(9) 0.044(7) 0.021(6) 0.042(6) 0.025(6)
F13 0.092(5) 0.114(6) 0.086(4) 0.027(4) 0.043(4) 0.008(4)
F14 0.092(5) 0.114(6) 0.086(4) 0.027(4) 0.043(4) 0.008(4)
F15 0.092(5) 0.114(6) 0.086(4) 0.027(4) 0.043(4) 0.008(4)
O22 0.034(4) 0.041(4) 0.057(6) 0.005(4) -0.004(4) -0.005(3)
C27 0.035(7) 0.039(4) 0.063(7) 0.004(4) -0.001(6) 0.002(5)
C28 0.081(7) 0.043(5) 0.076(7) -0.012(5) -0.024(6) -0.009(5)
F16 0.100(4) 0.054(3) 0.120(6) -0.007(4) -0.015(4) 0.007(3)
F17 0.100(4) 0.054(3) 0.120(6) -0.007(4) -0.015(4) 0.007(3)
F18 0.100(4) 0.054(3) 0.120(6) -0.007(4) -0.015(4) 0.007(3)
O24 0.028(3) 0.043(4) 0.044(5) 0.008(4) 0.005(4) 0.007(3)
C29 0.049(6) 0.036(7) 0.039(7) -0.003(6) -0.005(5) 0.012(5)
C30 0.075(7) 0.077(8) 0.125(10) 0.019(7) 0.047(7) 0.031(6)
F19 0.072(4) 0.121(6) 0.157(9) 0.009(6) 0.038(5) 0.031(4)
F20 0.072(4) 0.121(6) 0.157(9) 0.009(6) 0.038(5) 0.031(4)
F21 0.072(4) 0.121(6) 0.157(9) 0.009(6) 0.038(5) 0.031(4)
O26 0.037(4) 0.052(5) 0.040(4) 0.002(4) 0.001(4) -0.005(4)
C31 0.053(9) 0.049(7) 0.041(6) -0.001(5) -0.010(7) 0.011(6)
C32 0.101(8) 0.067(7) 0.062(7) -0.010(5) -0.017(6) -0.007(6)
F22 0.116(6) 0.100(5) 0.062(4) -0.012(3) -0.023(4) -0.010(4)
F23 0.116(6) 0.100(5) 0.062(4) -0.012(3) -0.023(4) -0.010(4)
F24 0.116(6) 0.100(5) 0.062(4) -0.012(3) -0.023(4) -0.010(4)
O16 0.067(6) 0.068(5) 0.041(5) 0.000(4) 0.013(4) 0.038(4)
C13 0.130(11) 0.074(11) 0.098(17) -0.024(12) 0.009(14) 0.020(9)
C14 0.116(10) 0.089(8) 0.114(12) -0.035(9) 0.025(9) 0.029(6)
C15 0.128(12) 0.117(12) 0.098(11) -0.033(12) 0.033(11) 0.029(9)
C16 0.089(9) 0.082(10) 0.14(2) -0.009(13) 0.011(13) 0.055(8)
O17 0.088(7) 0.056(5) 0.018(4) 0.002(3) 0.010(4) 0.028(5)
C17 0.169(19) 0.074(10) 0.048(8) -0.021(8) -0.002(11) 0.030(12)
C18 0.092(12) 0.076(8) 0.050(7) -0.021(6) 0.021(8) 0.016(8)
C19 0.16(2) 0.148(19) 0.050(9) -0.006(10) -0.017(13) 0.050(15)
C20 0.130(17) 0.087(12) 0.054(8) 0.014(8) 0.015(11) 0.040(12)
O27 0.025(4) 0.074(6) 0.042(6) 0.005(5) 0.003(4) -0.007(4)
C33 0.053(7) 0.068(9) 0.065(7) 0.020(6) -0.024(7) -0.005(7)
C34 0.048(7) 0.117(11) 0.071(11) 0.027(9) -0.016(7) -0.002(8)
C35 0.029(6) 0.061(8) 0.095(11) -0.017(7) -0.005(6) 0.001(5)
C36 0.038(7) 0.080(9) 0.060(9) 0.017(7) -0.010(6) -0.019(6)
O28 0.038(5) 0.050(4) 0.045(5) -0.004(4) 0.000(5) -0.009(5)
C37 0.047(5) 0.074(9) 0.049(10) 0.018(6) -0.001(6) -0.012(5)
C38 0.066(10) 0.076(9) 0.077(9) 0.021(7) -0.018(10) -0.025(9)
C39 0.039(6) 0.063(9) 0.065(10) 0.016(7) 0.009(6) -0.010(6)
C40 0.043(6) 0.065(9) 0.091(11) 0.025(8) -0.011(7) -0.025(6)
Ti1' 0.043(3) 0.039(3) 0.035(3) 0.001(2) -0.003(2) 0.001(2)
Ti2' 0.042(3) 0.040(3) 0.036(3) 0.003(2) 0.001(2) 0.001(2)
Ti3' 0.048(3) 0.040(3) 0.029(2) 0.000(2) 0.001(2) 0.009(2)
Ti4' 0.051(3) 0.045(3) 0.033(3) 0.003(2) 0.003(2) 0.018(2)
O9' 0.085(14) 0.044(10) 0.038(7) 0.004(7) -0.028(9) -0.001(8)
C5' 0.07(2) 0.046(10) 0.040(10) 0.013(8) -0.007(12) -0.012(13)
C6' 0.089(7) 0.054(6) 0.054(6) -0.004(4) -0.021(5) -0.019(5)
F1' 0.098(5) 0.068(4) 0.093(5) -0.010(3) -0.027(4) -0.017(3)
F2' 0.098(5) 0.068(4) 0.093(5) -0.010(3) -0.027(4) -0.017(3)
F3' 0.098(5) 0.068(4) 0.093(5) -0.010(3) -0.027(4) -0.017(3)
O11' 0.049(10) 0.056(11) 0.044(7) 0.014(8) 0.000(7) -0.006(9)
C7' 0.048(11) 0.06(2) 0.054(9) 0.024(12) -0.001(10) -0.003(13)
C8' 0.043(6) 0.103(8) 0.064(7) 0.027(6) 0.002(5) 0.001(5)
F4' 0.057(4) 0.129(5) 0.072(4) 0.023(4) 0.016(3) -0.019(3)
F5' 0.057(4) 0.129(5) 0.072(4) 0.023(4) 0.016(3) -0.019(3)
F6' 0.057(4) 0.129(5) 0.072(4) 0.023(4) 0.016(3) -0.019(3)
O13' 0.059(12) 0.037(6) 0.056(12) 0.005(7) -0.021(10) -0.003(6)
C9' 0.040(16) 0.058(8) 0.048(14) 0.010(9) -0.018(11) 0.005(9)
C10' 0.057(5) 0.056(5) 0.061(6) -0.001(5) -0.004(5) -0.004(5)
F7' 0.078(4) 0.071(3) 0.093(5) -0.005(3) -0.007(4) -0.013(3)
F8' 0.078(4) 0.071(3) 0.093(5) -0.005(3) -0.007(4) -0.013(3)
F9' 0.078(4) 0.071(3) 0.093(5) -0.005(3) -0.007(4) -0.013(3)
O15' 0.042(7) 0.074(11) 0.084(16) -0.001(11) -0.005(9) 0.022(8)
C11' 0.061(15) 0.095(19) 0.10(2) 0.042(14) 0.018(14) 0.024(15)
C12' 0.043(5) 0.086(8) 0.089(8) 0.022(6) 0.016(5) 0.024(5)
F10' 0.069(4) 0.132(7) 0.119(6) 0.014(5) 0.007(4) 0.015(4)
F11' 0.069(4) 0.132(7) 0.119(6) 0.014(5) 0.007(4) 0.015(4)
F12' 0.069(4) 0.132(7) 0.119(6) 0.014(5) 0.007(4) 0.015(4)
O20' 0.054(12) 0.060(10) 0.038(8) 0.012(8) 0.017(8) 0.010(8)
C25' 0.046(5) 0.053(7) 0.039(5) 0.010(5) 0.004(4) -0.003(5)
C26' 0.076(7) 0.112(9) 0.044(7) 0.021(6) 0.042(6) 0.025(6)
F13' 0.092(5) 0.114(6) 0.086(4) 0.027(4) 0.043(4) 0.008(4)
F14' 0.092(5) 0.114(6) 0.086(4) 0.027(4) 0.043(4) 0.008(4)
F15' 0.092(5) 0.114(6) 0.086(4) 0.027(4) 0.043(4) 0.008(4)
O22' 0.13(2) 0.032(6) 0.069(11) 0.002(7) -0.004(15) 0.030(9)
C27' 0.035(7) 0.039(4) 0.063(7) 0.004(4) -0.001(6) 0.002(5)
C28' 0.081(7) 0.043(5) 0.076(7) -0.012(5) -0.024(6) -0.009(5)
F16' 0.100(4) 0.054(3) 0.120(6) -0.007(4) -0.015(4) 0.007(3)
F17' 0.100(4) 0.054(3) 0.120(6) -0.007(4) -0.015(4) 0.007(3)
F18' 0.100(4) 0.054(3) 0.120(6) -0.007(4) -0.015(4) 0.007(3)
O24' 0.071(9) 0.102(17) 0.081(12) 0.035(15) 0.021(10) 0.061(11)
C29' 0.064(9) 0.020(12) 0.055(12) 0.000(12) 0.001(8) 0.009(10)
C30' 0.075(7) 0.077(8) 0.125(10) 0.019(7) 0.047(7) 0.031(6)
F19' 0.072(4) 0.121(6) 0.157(9) 0.009(6) 0.038(5) 0.031(4)
F20' 0.072(4) 0.121(6) 0.157(9) 0.009(6) 0.038(5) 0.031(4)
F21' 0.072(4) 0.121(6) 0.157(9) 0.009(6) 0.038(5) 0.031(4)
O26' 0.073(11) 0.048(10) 0.034(8) 0.009(7) -0.010(8) -0.012(8)
C31' 0.08(2) 0.038(10) 0.060(14) 0.002(12) -0.019(15) 0.016(12)
C32' 0.101(8) 0.067(7) 0.062(7) -0.010(5) -0.017(6) -0.007(6)
F22' 0.116(6) 0.100(5) 0.062(4) -0.012(3) -0.023(4) -0.010(4)
F23' 0.116(6) 0.100(5) 0.062(4) -0.012(3) -0.023(4) -0.010(4)
F24' 0.116(6) 0.100(5) 0.062(4) -0.012(3) -0.023(4) -0.010(4)
O16' 0.092(13) 0.079(13) 0.071(10) -0.018(10) 0.041(10) 0.023(11)
C13' 0.116(10) 0.089(8) 0.114(12) -0.035(9) 0.025(9) 0.029(6)
C14' 0.116(10) 0.089(8) 0.114(12) -0.035(9) 0.025(9) 0.029(6)
C15' 0.128(12) 0.117(12) 0.098(11) -0.033(12) 0.033(11) 0.029(9)
C16' 0.067(6) 0.068(5) 0.041(5) 0.000(4) 0.013(4) 0.038(4)
O17' 0.088(7) 0.056(5) 0.018(4) 0.002(3) 0.010(4) 0.028(5)
C17' 0.076(11) 0.056(12) 0.061(14) -0.008(11) 0.024(12) 0.026(9)
C18' 0.088(11) 0.066(13) 0.080(16) -0.021(13) 0.007(13) 0.029(11)
C19' 0.092(12) 0.076(8) 0.050(7) -0.021(6) 0.021(8) 0.016(8)
C20' 0.105(14) 0.044(11) 0.029(12) -0.004(10) 0.022(13) 0.005(11)
O27' 0.053(7) 0.068(9) 0.065(7) 0.020(6) -0.024(7) -0.005(7)
C33' 0.025(4) 0.074(6) 0.042(6) 0.005(5) 0.003(4) -0.007(4)
C34' 0.038(7) 0.080(9) 0.060(9) 0.017(7) -0.010(6) -0.019(6)
C35' 0.029(6) 0.061(8) 0.095(11) -0.017(7) -0.005(6) 0.001(5)
C36' 0.048(7) 0.117(11) 0.071(11) 0.027(9) -0.016(7) -0.002(8)
O28' 0.047(5) 0.074(9) 0.049(10) 0.018(6) -0.001(6) -0.012(5)
C37' 0.038(5) 0.050(4) 0.045(5) -0.004(4) 0.000(5) -0.009(5)
C38' 0.043(6) 0.065(9) 0.091(11) 0.025(8) -0.011(7) -0.025(6)
C39' 0.039(6) 0.063(9) 0.065(10) 0.016(7) 0.009(6) -0.010(6)
C40' 0.066(10) 0.076(9) 0.077(9) 0.021(7) -0.018(10) -0.025(9)
O7 0.063(4) 0.057(4) 0.037(4) 0.016(3) -0.008(3) 0.010(3)
C1 0.094(12) 0.075(11) 0.073(12) 0.022(9) -0.018(10) -0.023(9)
C2 0.18(2) 0.091(15) 0.16(3) 0.068(16) -0.038(19) 0.000(13)
C3 0.16(2) 0.139(19) 0.15(2) 0.057(16) -0.084(17) 0.019(15)
C4 0.065(10) 0.093(13) 0.119(16) 0.032(12) -0.034(11) 0.000(9)
C1' 0.11(2) 0.073(15) 0.041(10) 0.000(12) -0.012(16) 0.056(16)
C2' 0.050(14) 0.073(17) 0.041(13) 0.041(13) 0.003(11) 0.015(14)
C3' 0.047(14) 0.056(16) 0.058(15) 0.022(13) 0.000(11) 0.028(12)
C4' 0.079(19) 0.048(14) 0.035(11) 0.003(10) -0.002(12) 0.016(12)
O18 0.066(5) 0.042(4) 0.043(4) 0.000(3) -0.013(3) 0.007(3)
C21 0.118(12) 0.095(10) 0.038(6) 0.027(7) 0.010(8) 0.058(9)
C22 0.114(11) 0.083(9) 0.059(7) 0.026(7) -0.003(8) 0.038(9)
C23 0.112(11) 0.079(9) 0.067(8) 0.016(8) -0.007(9) 0.037(8)
C24 0.103(12) 0.065(9) 0.056(8) 0.005(7) -0.014(8) 0.042(8)
C21' 0.072(12) 0.075(13) 0.073(14) 0.029(11) -0.013(12) 0.004(10)
C22' 0.069(12) 0.064(12) 0.060(12) 0.017(9) -0.010(11) 0.010(10)
C23' 0.067(11) 0.064(12) 0.061(12) 0.015(10) -0.015(10) 0.003(10)
C24' 0.070(11) 0.069(13) 0.062(13) 0.018(11) -0.016(11) 0.004(10)
O29 0.131(6) 0.103(5) 0.084(5) 0.008(4) -0.024(5) 0.023(5)
C41 0.131(6) 0.103(5) 0.084(5) 0.008(4) -0.024(5) 0.023(5)
C42 0.131(6) 0.103(5) 0.084(5) 0.008(4) -0.024(5) 0.023(5)
C43 0.131(6) 0.103(5) 0.084(5) 0.008(4) -0.024(5) 0.023(5)
C44 0.131(6) 0.103(5) 0.084(5) 0.008(4) -0.024(5) 0.023(5)
O29' 0.131(6) 0.103(5) 0.084(5) 0.008(4) -0.024(5) 0.023(5)
C41' 0.131(6) 0.103(5) 0.084(5) 0.008(4) -0.024(5) 0.023(5)
C42' 0.131(6) 0.103(5) 0.084(5) 0.008(4) -0.024(5) 0.023(5)
C43' 0.131(6) 0.103(5) 0.084(5) 0.008(4) -0.024(5) 0.023(5)
C44' 0.131(6) 0.103(5) 0.084(5) 0.008(4) -0.024(5) 0.023(5)

loop_
_atom_type_symbol
_atom_type_description
_atom_type_scat_dispersion_real
_atom_type_scat_dispersion_imag
_atom_type_scat_source
C C 0.0033 0.0016 'International Tables Vol C Tables 4.2.6.8 and 6.1.1.4'
H H 0.0000 0.0000 'International Tables Vol C Tables 4.2.6.8 and 6.1.1.4'
O O 0.0106 0.0060 'International Tables Vol C Tables 4.2.6.8 and 6.1.1.4'
F F 0.0171 0.0103 'International Tables Vol C Tables 4.2.6.8 and 6.1.1.4'
Ti Ti 0.2776 0.4457 'International Tables Vol C Tables 4.2.6.8 and 6.1.1.4'
Zn Zn 0.2839 1.4301 'International Tables Vol C Tables 4.2.6.8 and 6.1.1.4'

loop_
_geom_angle_atom_site_label_1
_geom_angle_atom_site_label_2
_geom_angle_atom_site_label_3
_geom_angle
_geom_angle_publ_flag
O8 Zn1 O10 94.0(4) y
O8 Zn1 O12 168.8(3) y
O10 Zn1 O12 87.0(5) y
O8 Zn1 O14 86.9(4) y
O10 Zn1 O14 171.2(3) y
O12 Zn1 O14 90.4(5) y
O8 Zn1 O7 85.8(3) y
O10 Zn1 O7 85.9(3) y
O12 Zn1 O7 83.2(3) y
O14 Zn1 O7 85.4(3) y
O8 Zn1 O1 95.7(3) y
O10 Zn1 O1 95.0(3) y
O12 Zn1 O1 95.2(3) y
O14 Zn1 O1 93.6(3) y
O7 Zn1 O1 178.2(3) y
O21 Zn2 O25 170.2(3) y
O21 Zn2 O19 91.1(5) y
O25 Zn2 O19 88.4(5) y
O21 Zn2 O23 87.6(5) y
O25 Zn2 O23 91.3(5) y
O19 Zn2 O23 170.5(3) y
O21 Zn2 O18 84.0(3) y
O25 Zn2 O18 86.2(3) y
O19 Zn2 O18 85.7(3) y
O23 Zn2 O18 84.8(3) y
O21 Zn2 O6 94.7(3) y
O25 Zn2 O6 95.1(3) y
O19 Zn2 O6 95.2(3) y
O23 Zn2 O6 94.3(3) y
O18 Zn2 O6 178.5(3) y
Ti2' O1 Ti1' 125.6(4) ?
Ti1 O1 Ti2 123.8(3) ?
Ti2' O1 Zn1 116.4(4) ?
Ti1 O1 Zn1 118.2(3) ?
Ti1' O1 Zn1 117.8(3) ?
Ti2 O1 Zn1 118.0(3) ?
Ti1' O2 Ti4' 135.2(5) ?
Ti1 O2 Ti3 131.4(4) ?
Ti2' O3 Ti4' 135.3(4) ?
Ti1 O3 Ti4 133.3(4) ?
Ti3 O4 Ti2 135.9(4) ?
Ti3' O4 Ti1' 134.0(4) ?
Ti2 O5 Ti4 135.3(4) ?
Ti3' O5 Ti2' 131.0(4) ?
Ti3 O6 Ti4 125.3(4) ?
Ti3' O6 Ti4' 123.5(4) ?
Ti3' O6 Zn2 119.2(4) ?
Ti3 O6 Zn2 117.5(3) ?
Ti4 O6 Zn2 117.2(3) ?
Ti4' O6 Zn2 117.2(3) ?
C5' O8 Zn1 128.2(10) ?
C5 O8 Zn1 126.4(7) ?
C7' O10 Zn1 136.1(10) ?
C7 O10 Zn1 127.7(7) ?
C9' O12 Zn1 129.3(10) ?
C9 O12 Zn1 130.2(7) ?
C11 O14 Zn1 129.0(8) ?
C11' O14 Zn1 132.4(11) ?
C25 O19 Zn2 130.1(8) ?
C25' O19 Zn2 129.7(10) ?
C27 O21 Zn2 130.0(7) ?
C27' O21 Zn2 132.9(10) ?
C29 O23 Zn2 131.4(7) ?
C29' O23 Zn2 130.6(10) ?
C31' O25 Zn2 132.2(10) ?
C31 O25 Zn2 132.4(8) ?
O2 Ti1 O3 95.9(3) y
O2 Ti1 O1 99.7(3) y
O3 Ti1 O1 99.0(3) y
O2 Ti1 O9 88.5(4) y
O3 Ti1 O9 166.4(4) y
O1 Ti1 O9 92.9(3) y
O2 Ti1 O11 166.8(4) y
O3 Ti1 O11 87.2(4) y
O1 Ti1 O11 92.4(3) y
O9 Ti1 O11 85.8(5) y
O2 Ti1 O16 89.1(4) y
O3 Ti1 O16 86.8(4) y
O1 Ti1 O16 168.8(4) y
O9 Ti1 O16 80.5(4) y
O11 Ti1 O16 78.2(4) y
O2 Ti1 Ti3 24.5(2) ?
O3 Ti1 Ti3 79.5(2) ?
O1 Ti1 Ti3 84.5(2) ?
O9 Ti1 Ti3 108.4(3) ?
O11 Ti1 Ti3 165.6(3) ?
O16 Ti1 Ti3 106.1(3) ?
O2 Ti1 Ti2 80.9(2) ?
O3 Ti1 Ti2 79.8(2) ?
O1 Ti1 Ti2 28.5(2) ?
O9 Ti1 Ti2 113.6(3) ?
O11 Ti1 Ti2 112.3(3) ?
O16 Ti1 Ti2 162.3(3) ?
Ti3 Ti1 Ti2 60.25(7) ?
O2 Ti1 Ti4 81.0(2) ?
O3 Ti1 Ti4 23.4(2) ?
O1 Ti1 Ti4 83.8(2) ?
O9 Ti1 Ti4 168.3(3) ?
O11 Ti1 Ti4 105.5(3) ?
O16 Ti1 Ti4 104.5(3) ?
Ti3 Ti1 Ti4 60.22(7) ?
Ti2 Ti1 Ti4 59.71(7) ?
O5 Ti2 O4 94.8(3) y
O5 Ti2 O1 97.6(3) y
O4 Ti2 O1 96.1(3) y
O5 Ti2 O15 168.5(4) y
O4 Ti2 O15 89.9(4) y
O1 Ti2 O15 92.3(3) y
O5 Ti2 O13 89.3(4) y
O4 Ti2 O13 167.7(3) y
O1 Ti2 O13 94.8(3) y
O15 Ti2 O13 84.1(5) y
O5 Ti2 O17 89.6(4) y
O4 Ti2 O17 89.4(4) y
O1 Ti2 O17 170.6(4) y
O15 Ti2 O17 80.0(4) y
O13 Ti2 O17 79.0(4) y
O5 Ti2 Ti4 22.5(2) ?
O4 Ti2 Ti4 79.0(2) ?
O1 Ti2 Ti4 83.5(2) ?
O15 Ti2 Ti4 167.6(4) ?
O13 Ti2 Ti4 107.9(3) ?
O17 Ti2 Ti4 105.2(3) ?
O5 Ti2 Ti1 79.0(2) ?
O4 Ti2 Ti1 77.4(2) ?
O1 Ti2 Ti1 27.69(18) ?
O15 Ti2 Ti1 112.2(3) ?
O13 Ti2 Ti1 114.8(3) ?
O17 Ti2 Ti1 161.6(3) ?
Ti4 Ti2 Ti1 60.18(7) ?
O5 Ti2 Ti3 79.3(2) ?
O4 Ti2 Ti3 21.73(19) ?
O1 Ti2 Ti3 83.2(2) ?
O15 Ti2 Ti3 107.8(4) ?
O13 Ti2 Ti3 168.0(3) ?
O17 Ti2 Ti3 104.3(3) ?
Ti4 Ti2 Ti3 60.19(7) ?
Ti1 Ti2 Ti3 59.70(7) ?
O4 Ti3 O2 94.3(3) y
O4 Ti3 O6 98.4(3) y
O2 Ti3 O6 98.4(3) y
O4 Ti3 O22 167.1(3) y
O2 Ti3 O22 89.0(4) y
O6 Ti3 O22 93.5(3) y
O4 Ti3 O20 89.6(4) y
O2 Ti3 O20 167.1(4) y
O6 Ti3 O20 93.1(4) y
O22 Ti3 O20 84.6(5) y
O4 Ti3 O27 88.9(4) y
O2 Ti3 O27 88.1(4) y
O6 Ti3 O27 169.8(4) y
O22 Ti3 O27 78.7(4) y
O20 Ti3 O27 79.7(4) y
O4 Ti3 Ti1 78.3(2) ?
O2 Ti3 Ti1 24.1(2) ?
O6 Ti3 Ti1 83.1(2) ?
O22 Ti3 Ti1 108.4(3) ?
O20 Ti3 Ti1 166.6(3) ?
O27 Ti3 Ti1 105.5(3) ?
O4 Ti3 Ti4 79.0(2) ?
O2 Ti3 Ti4 80.6(2) ?
O6 Ti3 Ti4 27.5(2) ?
O22 Ti3 Ti4 113.9(2) ?
O20 Ti3 Ti4 112.2(3) ?
O27 Ti3 Ti4 162.7(3) ?
Ti1 Ti3 Ti4 60.10(7) ?
O4 Ti3 Ti2 22.4(2) ?
O2 Ti3 Ti2 80.4(2) ?
O6 Ti3 Ti2 83.2(2) ?
O22 Ti3 Ti2 168.3(3) ?
O20 Ti3 Ti2 106.8(3) ?
O27 Ti3 Ti2 105.7(3) ?
Ti1 Ti3 Ti2 60.06(7) ?
Ti4 Ti3 Ti2 59.61(7) ?
O5 Ti4 O3 95.1(3) y
O5 Ti4 O6 98.0(3) y
O3 Ti4 O6 96.3(3) y
O5 Ti4 O24 167.2(3) y
O3 Ti4 O24 89.4(4) y
O6 Ti4 O24 93.4(3) y
O5 Ti4 O26 90.6(4) y
O3 Ti4 O26 167.5(3) y
O6 Ti4 O26 93.9(3) y
O24 Ti4 O26 82.8(4) y
O5 Ti4 O28 88.1(4) y
O3 Ti4 O28 87.2(4) y
O6 Ti4 O28 172.6(4) y
O24 Ti4 O28 80.2(4) y
O26 Ti4 O28 81.8(4) y
O5 Ti4 Ti2 22.2(2) ?
O3 Ti4 Ti2 80.1(2) ?
O6 Ti4 Ti2 83.4(2) ?
O24 Ti4 Ti2 168.6(3) ?
O26 Ti4 Ti2 108.2(3) ?
O28 Ti4 Ti2 103.6(3) ?
O5 Ti4 Ti1 78.8(2) ?
O3 Ti4 Ti1 23.3(2) ?
O6 Ti4 Ti1 82.3(2) ?
O24 Ti4 Ti1 108.7(3) ?
O26 Ti4 Ti1 168.0(3) ?
O28 Ti4 Ti1 103.0(3) ?
Ti2 Ti4 Ti1 60.12(7) ?
O5 Ti4 Ti3 79.1(2) ?
O3 Ti4 Ti3 78.9(2) ?
O6 Ti4 Ti3 27.1(2) ?
O24 Ti4 Ti3 113.6(3) ?
O26 Ti4 Ti3 113.2(3) ?
O28 Ti4 Ti3 160.0(3) ?
Ti2 Ti4 Ti3 60.20(7) ?
Ti1 Ti4 Ti3 59.68(7) ?
C5 O9 Ti1 135.7(8) ?
O8 C5 O9 132.4(10) ?
O8 C5 C6 111.6(8) ?
O9 C5 C6 115.0(9) ?
F1 C6 F3 109.5 ?
F1 C6 F2 109.5 ?
F3 C6 F2 109.5 ?
F1 C6 C5 109.2(8) ?
F3 C6 C5 109.6(8) ?
F2 C6 C5 109.6(8) ?
C7 O11 Ti1 137.0(8) ?
O10 C7 O11 130.5(10) ?
O10 C7 C8 114.2(8) ?
O11 C7 C8 115.3(8) ?
F5 C8 F6 109.5 ?
F5 C8 F4 109.5 ?
F6 C8 F4 109.5 ?
F5 C8 C7 110.2(8) ?
F6 C8 C7 107.0(7) ?
F4 C8 C7 111.2(7) ?
C9 O13 Ti2 133.5(8) ?
O12 C9 O13 131.9(10) ?
O12 C9 C10 115.5(8) ?
O13 C9 C10 112.5(8) ?
F7 C10 F9 109.5 ?
F7 C10 F8 109.5 ?
F9 C10 F8 109.5 ?
F7 C10 C9 105.9(8) ?
F9 C10 C9 112.4(9) ?
F8 C10 C9 110.0(7) ?
C11 O15 Ti2 134.3(8) ?
O14 C11 O15 130.3(11) ?
O14 C11 C12 113.5(9) ?
O15 C11 C12 115.4(9) ?
F10 C12 F11 109.5 ?
F10 C12 F12 109.5 ?
F11 C12 F12 109.5 ?
F10 C12 C11 109.1(10) ?
F11 C12 C11 111.3(11) ?
F12 C12 C11 108.0(8) ?
C25 O20 Ti3 135.8(8) ?
O19 C25 O20 129.3(11) ?
O19 C25 C26 117.6(9) ?
O20 C25 C26 112.9(9) ?
F15 C26 F13 109.5 ?
F15 C26 F14 109.5 ?
F13 C26 F14 109.5 ?
F15 C26 C25 108.2(9) ?
F13 C26 C25 110.8(8) ?
F14 C26 C25 109.4(8) ?
C27 O22 Ti3 136.6(8) ?
O21 C27 O22 129.1(10) ?
O21 C27 C28 114.4(8) ?
O22 C27 C28 116.1(9) ?
F18 C28 F17 109.5 ?
F18 C28 F16 109.5 ?
F17 C28 F16 109.5 ?
F18 C28 C27 105.7(9) ?
F17 C28 C27 112.7(7) ?
F16 C28 C27 109.9(9) ?
C29 O24 Ti4 137.2(7) ?
O23 C29 O24 127.5(10) ?
O23 C29 C30 118.1(9) ?
O24 C29 C30 113.0(8) ?
F21 C30 F19 109.5 ?
F21 C30 F20 109.5 ?
F19 C30 F20 109.5 ?
F21 C30 C29 109.3(8) ?
F19 C30 C29 107.7(9) ?
F20 C30 C29 111.5(8) ?
C31 O26 Ti4 136.3(8) ?
O25 C31 O26 127.3(10) ?
O25 C31 C32 118.4(9) ?
O26 C31 C32 113.9(9) ?
F24 C32 F23 109.5 ?
F24 C32 F22 109.5 ?
F23 C32 F22 109.5 ?
F24 C32 C31 106.1(8) ?
F23 C32 C31 106.9(7) ?
F22 C32 C31 115.2(9) ?
C13 O16 C16 109.8 ?
C13 O16 Ti1 131.6(7) ?
C16 O16 Ti1 117.1(7) ?
O16 C13 C14 106.0 ?
O16 C13 H13A 110.5 ?
C14 C13 H13A 110.5 ?
O16 C13 H13B 110.5 ?
C14 C13 H13B 110.5 ?
H13A C13 H13B 108.7 ?
C13 C14 C15 101.4 ?
C13 C14 H14A 111.5 ?
C15 C14 H14A 111.5 ?
C13 C14 H14B 111.5 ?
C15 C14 H14B 111.5 ?
H14A C14 H14B 109.3 ?
C16 C15 C14 102.3 ?
C16 C15 H15A 111.3 ?
C14 C15 H15A 111.3 ?
C16 C15 H15B 111.3 ?
C14 C15 H15B 111.3 ?
H15A C15 H15B 109.2 ?
O16 C16 C15 106.3 ?
O16 C16 H16A 110.5 ?
C15 C16 H16A 110.5 ?
O16 C16 H16B 110.5 ?
C15 C16 H16B 110.5 ?
H16A C16 H16B 108.7 ?
C17 O17 C20 109.8 ?
C17 O17 Ti2 130.3(7) ?
C20 O17 Ti2 117.7(7) ?
O17 C17 C18 106.0 ?
O17 C17 H17A 110.5 ?
C18 C17 H17A 110.5 ?
O17 C17 H17B 110.5 ?
C18 C17 H17B 110.5 ?
H17A C17 H17B 108.7 ?
C17 C18 C19 101.4 ?
C17 C18 H18A 111.5 ?
C19 C18 H18A 111.5 ?
C17 C18 H18B 111.5 ?
C19 C18 H18B 111.5 ?
H18A C18 H18B 109.3 ?
C20 C19 C18 102.3 ?
C20 C19 H19A 111.3 ?
C18 C19 H19A 111.3 ?
C20 C19 H19B 111.3 ?
C18 C19 H19B 111.3 ?
H19A C19 H19B 109.2 ?
O17 C20 C19 106.3 ?
O17 C20 H20A 110.5 ?
C19 C20 H20A 110.5 ?
O17 C20 H20B 110.5 ?
C19 C20 H20B 110.5 ?
H20A C20 H20B 108.7 ?
C36 O27 C33 108.2(11) ?
C36 O27 Ti3 131.2(9) ?
C33 O27 Ti3 118.2(9) ?
C34 C33 O27 109.7(13) ?
C34 C33 H33A 109.7 ?
O27 C33 H33A 109.7 ?
C34 C33 H33B 109.7 ?
O27 C33 H33B 109.7 ?
H33A C33 H33B 108.2 ?
C33 C34 C35 106.1(13) ?
C33 C34 H34A 110.5 ?
C35 C34 H34A 110.5 ?
C33 C34 H34B 110.5 ?
C35 C34 H34B 110.5 ?
H34A C34 H34B 108.7 ?
C36 C35 C34 105.6(13) ?
C36 C35 H35A 110.6 ?
C34 C35 H35A 110.6 ?
C36 C35 H35B 110.6 ?
C34 C35 H35B 110.6 ?
H35A C35 H35B 108.8 ?
O27 C36 C35 106.2(12) ?
O27 C36 H36A 110.5 ?
C35 C36 H36A 110.5 ?
O27 C36 H36B 110.5 ?
C35 C36 H36B 110.5 ?
H36A C36 H36B 108.7 ?
C37 O28 C40 108.3(14) ?
C37 O28 Ti4 122.3(10) ?
C40 O28 Ti4 128.3(10) ?
O28 C37 C38 111.0(17) ?
O28 C37 H37A 109.4 ?
C38 C37 H37A 109.4 ?
O28 C37 H37B 109.4 ?
C38 C37 H37B 109.4 ?
H37A C37 H37B 108.0 ?
C39 C38 C37 104.2(15) ?
C39 C38 H38A 110.9 ?
C37 C38 H38A 110.9 ?
C39 C38 H38B 110.9 ?
C37 C38 H38B 110.9 ?
H38A C38 H38B 108.9 ?
C40 C39 C38 110.2(13) ?
C40 C39 H39A 109.6 ?
C38 C39 H39A 109.6 ?
C40 C39 H39B 109.6 ?
C38 C39 H39B 109.6 ?
H39A C39 H39B 108.1 ?
C39 C40 O28 104.9(13) ?
C39 C40 H40A 110.8 ?
O28 C40 H40A 110.8 ?
C39 C40 H40B 110.8 ?
O28 C40 H40B 110.8 ?
H40A C40 H40B 108.8 ?
O2 Ti1' O4 92.6(4) ?
O2 Ti1' O1 99.9(4) ?
O4 Ti1' O1 95.7(4) ?
O2 Ti1' O15' 167.3(8) ?
O4 Ti1' O15' 89.3(9) ?
O1 Ti1' O15' 92.4(7) ?
O2 Ti1' O9' 88.5(8) ?
O4 Ti1' O9' 167.5(8) ?
O1 Ti1' O9' 96.3(6) ?
O15' Ti1' O9' 87.0(11) ?
O2 Ti1' O27' 85.0(8) ?
O4 Ti1' O27' 88.1(7) ?
O1 Ti1' O27' 173.6(5) ?
O15' Ti1' O27' 82.5(10) ?
O9' Ti1' O27' 79.6(9) ?
O2 Ti1' Ti4' 22.6(3) ?
O4 Ti1' Ti4' 78.6(3) ?
O1 Ti1' Ti4' 83.7(3) ?
O15' Ti1' Ti4' 166.8(9) ?
O9' Ti1' Ti4' 105.9(8) ?
O27' Ti1' Ti4' 102.1(6) ?
O2 Ti1' Ti2' 79.8(3) ?
O4 Ti1' Ti2' 78.9(3) ?
O1 Ti1' Ti2' 27.0(2) ?
O15' Ti1' Ti2' 112.9(7) ?
O9' Ti1' Ti2' 113.5(7) ?
O27' Ti1' Ti2' 159.4(4) ?
Ti4' Ti1' Ti2' 59.95(17) ?
O2 Ti1' Ti3' 78.2(3) ?
O4 Ti1' Ti3' 22.2(2) ?
O1 Ti1' Ti3' 81.7(3) ?
O15' Ti1' Ti3' 106.9(8) ?
O9' Ti1' Ti3' 166.0(8) ?
O27' Ti1' Ti3' 103.4(5) ?
Ti4' Ti1' Ti3' 60.11(16) ?
Ti2' Ti1' Ti3' 59.99(17) ?
O3 Ti2' O1 100.1(4) ?
O3 Ti2' O5 94.2(4) ?
O1 Ti2' O5 97.0(4) ?
O3 Ti2' O11' 93.3(8) ?
O1 Ti2' O11' 94.8(6) ?
O5 Ti2' O11' 164.6(7) ?
O3 Ti2' O28' 88.8(11) ?
O1 Ti2' O28' 169.5(9) ?
O5 Ti2' O28' 87.8(10) ?
O11' Ti2' O28' 78.9(11) ?
O3 Ti2' O13' 165.3(6) ?
O1 Ti2' O13' 94.4(6) ?
O5 Ti2' O13' 85.8(7) ?
O11' Ti2' O13' 83.6(10) ?
O28' Ti2' O13' 76.6(12) ?
O3 Ti2' Ti4' 22.4(3) ?
O1 Ti2' Ti4' 84.1(3) ?
O5 Ti2' Ti4' 80.6(3) ?
O11' Ti2' Ti4' 110.4(7) ?
O28' Ti2' Ti4' 105.9(10) ?
O13' Ti2' Ti4' 166.1(7) ?
O3 Ti2' Ti1' 79.7(3) ?
O1 Ti2' Ti1' 27.4(2) ?
O5 Ti2' Ti1' 80.6(3) ?
O11' Ti2' Ti1' 114.0(6) ?
O28' Ti2' Ti1' 162.9(8) ?
O13' Ti2' Ti1' 114.7(6) ?
Ti4' Ti2' Ti1' 60.01(17) ?
O3 Ti2' Ti3' 78.2(3) ?
O1 Ti2' Ti3' 82.3(3) ?
O5 Ti2' Ti3' 24.1(2) ?
O11' Ti2' Ti3' 170.3(7) ?
O28' Ti2' Ti3' 105.2(9) ?
O13' Ti2' Ti3' 105.8(7) ?
Ti4' Ti2' Ti3' 60.22(16) ?
Ti1' Ti2' Ti3' 60.28(17) ?
O4 Ti3' O5 96.6(4) ?
O4 Ti3' O6 99.3(4) ?
O5 Ti3' O6 99.2(4) ?
O4 Ti3' O20' 88.9(7) ?
O5 Ti3' O20' 166.5(7) ?
O6 Ti3' O20' 92.1(6) ?
O4 Ti3' O26' 167.7(8) ?
O5 Ti3' O26' 87.5(7) ?
O6 Ti3' O26' 91.5(7) ?
O20' Ti3' O26' 84.7(10) ?
O4 Ti3' O17' 83.4(7) ?
O5 Ti3' O17' 86.3(7) ?
O6 Ti3' O17' 173.6(8) ?
O20' Ti3' O17' 82.0(9) ?
O26' Ti3' O17' 85.4(9) ?
O4 Ti3' Ti2' 80.0(3) ?
O5 Ti3' Ti2' 24.9(3) ?
O6 Ti3' Ti2' 83.7(3) ?
O20' Ti3' Ti2' 167.3(8) ?
O26' Ti3' Ti2' 107.3(7) ?
O17' Ti3' Ti2' 102.6(7) ?
O4 Ti3' Ti4' 79.5(3) ?
O5 Ti3' Ti4' 80.8(3) ?
O6 Ti3' Ti4' 28.8(2) ?
O20' Ti3' Ti4' 112.4(6) ?
O26' Ti3' Ti4' 112.6(7) ?
O17' Ti3' Ti4' 157.2(7) ?
Ti2' Ti3' Ti4' 59.71(16) ?
O4 Ti3' Ti1' 23.8(3) ?
O5 Ti3' Ti1' 80.7(3) ?
O6 Ti3' Ti1' 84.5(3) ?
O20' Ti3' Ti1' 108.0(7) ?
O26' Ti3' Ti1' 166.7(7) ?
O17' Ti3' Ti1' 99.8(7) ?
Ti2' Ti3' Ti1' 59.72(16) ?
Ti4' Ti3' Ti1' 59.66(16) ?
O3 Ti4' O2 96.2(4) ?
O3 Ti4' O6 95.6(4) ?
O2 Ti4' O6 97.1(4) ?
O3 Ti4' O22' 166.6(9) ?
O2 Ti4' O22' 91.6(10) ?
O6 Ti4' O22' 94.2(7) ?
O3 Ti4' O24' 87.3(9) ?
O2 Ti4' O24' 169.2(9) ?
O6 Ti4' O24' 92.7(8) ?
O22' Ti4' O24' 83.1(13) ?
O3 Ti4' O16' 87.8(7) ?
O2 Ti4' O16' 90.4(7) ?
O6 Ti4' O16' 171.4(7) ?
O22' Ti4' O16' 81.2(9) ?
O24' Ti4' O16' 79.5(10) ?
O3 Ti4' Ti2' 22.2(2) ?
O2 Ti4' Ti2' 79.6(3) ?
O6 Ti4' Ti2' 83.1(3) ?
O22' Ti4' Ti2' 170.4(10) ?
O24' Ti4' Ti2' 106.2(9) ?
O16' Ti4' Ti2' 102.5(6) ?
O3 Ti4' Ti1' 79.6(3) ?
O2 Ti4' Ti1' 22.3(2) ?
O6 Ti4' Ti1' 84.1(3) ?
O22' Ti4' Ti1' 110.6(10) ?
O24' Ti4' Ti1' 166.1(9) ?
O16' Ti4' Ti1' 104.4(6) ?
Ti2' Ti4' Ti1' 60.04(16) ?
O3 Ti4' Ti3' 77.9(3) ?
O2 Ti4' Ti3' 78.1(3) ?
O6 Ti4' Ti3' 27.7(2) ?
O22' Ti4' Ti3' 114.5(7) ?
O24' Ti4' Ti3' 112.7(8) ?
O16' Ti4' Ti3' 160.4(6) ?
Ti2' Ti4' Ti3' 60.07(16) ?
Ti1' Ti4' Ti3' 60.24(16) ?
C5' O9' Ti1' 128.0(16) ?
O8 C5' O9' 136.6(17) ?
O8 C5' C6' 115.5(12) ?
O9' C5' C6' 107.6(14) ?
F1' C6' F2' 109.5 ?
F1' C6' F3' 109.5 ?
F2' C6' F3' 109.5 ?
F1' C6' C5' 98.1(14) ?
F2' C6' C5' 109.4(16) ?
F3' C6' C5' 120.1(19) ?
C7' O11' Ti2' 142.2(16) ?
O10 C7' O11' 118.0(17) ?
O10 C7' C8' 117.9(13) ?
O11' C7' C8' 124.1(15) ?
F5' C8' F6' 109.5 ?
F5' C8' F4' 109.5 ?
F6' C8' F4' 109.5 ?
F5' C8' C7' 115.9(12) ?
F6' C8' C7' 100.1(11) ?
F4' C8' C7' 112.0(13) ?
C9' O13' Ti2' 132.5(16) ?
O12 C9' O13' 131.5(17) ?
O12 C9' C10' 109.2(12) ?
O13' C9' C10' 119.3(14) ?
F9' C10' F8' 109.5 ?
F9' C10' F7' 109.5 ?
F8' C10' F7' 109.5 ?
F9' C10' C9' 112.4(15) ?
F8' C10' C9' 102.6(14) ?
F7' C10' C9' 113.2(13) ?
C11' O15' Ti1' 139(2) ?
O14 C11' O15' 125(2) ?
O14 C11' C12' 117.1(16) ?
O15' C11' C12' 117.7(16) ?
F10' C12' F11' 109.5 ?
F10' C12' F12' 109.5 ?
F11' C12' F12' 109.5 ?
F10' C12' C11' 118.7(15) ?
F11' C12' C11' 102.8(15) ?
F12' C12' C11' 106.5(14) ?
C25' O20' Ti3' 136.8(16) ?
O19 C25' O20' 128.0(17) ?
O19 C25' C26' 116.8(14) ?
O20' C25' C26' 115.3(14) ?
F14' C26' F13' 109.5 ?
F14' C26' F15' 109.5 ?
F13' C26' F15' 109.5 ?
F14' C26' C25' 113.0(14) ?
F13' C26' C25' 106.1(13) ?
F15' C26' C25' 109.3(14) ?
C27' O22' Ti4' 137(2) ?
O21 C27' O22' 127(2) ?
O21 C27' C28' 117.9(14) ?
O22' C27' C28' 115.0(16) ?
F18' C28' F16' 109.5 ?
F18' C28' F17' 109.5 ?
F16' C28' F17' 109.5 ?
F18' C28' C27' 114.9(17) ?
F16' C28' C27' 104.8(15) ?
F17' C28' C27' 108.5(15) ?
C29' O24' Ti4' 136(2) ?
O23 C29' O24' 130(2) ?
O23 C29' C30' 114.8(15) ?
O24' C29' C30' 114.8(17) ?
F19' C30' F20' 109.5 ?
F19' C30' F21' 109.5 ?
F20' C30' F21' 109.5 ?
F19' C30' C29' 120.2(13) ?
F20' C30' C29' 112.9(15) ?
F21' C30' C29' 93.9(14) ?
C31' O26' Ti3' 138.4(17) ?
O25 C31' O26' 126.0(17) ?
O25 C31' C32' 114.5(13) ?
O26' C31' C32' 119.5(15) ?
F22' C32' F23' 109.5 ?
F22' C32' F24' 109.5 ?
F23' C32' F24' 109.5 ?
F22' C32' C31' 115.9(13) ?
F23' C32' C31' 92.3(11) ?
F24' C32' C31' 118.6(13) ?
C13' O16' C16' 109.8 ?
C13' O16' Ti4' 124.5(8) ?
C16' O16' Ti4' 125.2(7) ?
O16' C13' C14' 106.0 ?
O16' C13' H13C 110.5 ?
C14' C13' H13C 110.5 ?
O16' C13' H13D 110.5 ?
C14' C13' H13D 110.5 ?
H13C C13' H13D 108.7 ?
C13' C14' C15' 101.4 ?
C13' C14' H14C 111.5 ?
C15' C14' H14C 111.5 ?
C13' C14' H14D 111.5 ?
C15' C14' H14D 111.5 ?
H14C C14' H14D 109.3 ?
C16' C15' C14' 102.3 ?
C16' C15' H15C 111.3 ?
C14' C15' H15C 111.3 ?
C16' C15' H15D 111.3 ?
C14' C15' H15D 111.3 ?
H15C C15' H15D 109.2 ?
O16' C16' C15' 106.3 ?
O16' C16' H16C 110.5 ?
C15' C16' H16C 110.5 ?
O16' C16' H16D 110.5 ?
C15' C16' H16D 110.5 ?
H16C C16' H16D 108.7 ?
C20' O17' C17' 115.9(17) ?
C20' O17' Ti3' 120.1(14) ?
C17' O17' Ti3' 123.7(15) ?
O17' C17' C18' 103.7(18) ?
O17' C17' H17C 111.0 ?
C18' C17' H17C 111.0 ?
O17' C17' H17D 111.0 ?
C18' C17' H17D 111.0 ?
H17C C17' H17D 109.0 ?
C17' C18' C19' 106.0(14) ?
C17' C18' H18C 110.5 ?
C19' C18' H18C 110.5 ?
C17' C18' H18D 110.5 ?
C19' C18' H18D 110.5 ?
H18C C18' H18D 108.7 ?
C20' C19' C18' 102.3 ?
C20' C19' H19C 111.3 ?
C18' C19' H19C 111.3 ?
C20' C19' H19D 111.3 ?
C18' C19' H19D 111.3 ?
H19C C19' H19D 109.2 ?
O17' C20' C19' 104.2(10) ?
O17' C20' H20C 110.9 ?
C19' C20' H20C 110.9 ?
O17' C20' H20D 110.9 ?
C19' C20' H20D 110.9 ?
H20C C20' H20D 108.9 ?
C33' O27' C36' 109.8 ?
C33' O27' Ti1' 123.9(7) ?
C36' O27' Ti1' 122.8(6) ?
O27' C33' C34' 106.0 ?
O27' C33' H33C 110.5 ?
C34' C33' H33C 110.5 ?
O27' C33' H33D 110.5 ?
C34' C33' H33D 110.5 ?
H33C C33' H33D 108.7 ?
C33' C34' C35' 101.4 ?
C33' C34' H34C 111.5 ?
C35' C34' H34C 111.5 ?
C33' C34' H34D 111.5 ?
C35' C34' H34D 111.5 ?
H34C C34' H34D 109.3 ?
C36' C35' C34' 102.3 ?
C36' C35' H35C 111.3 ?
C34' C35' H35C 111.3 ?
C36' C35' H35D 111.3 ?
C34' C35' H35D 111.3 ?
H35C C35' H35D 109.2 ?
O27' C36' C35' 106.3 ?
O27' C36' H36C 110.5 ?
C35' C36' H36C 110.5 ?
O27' C36' H36D 110.5 ?
C35' C36' H36D 110.5 ?
H36C C36' H36D 108.7 ?
C37' O28' C40' 108(2) ?
C37' O28' Ti2' 125(2) ?
C40' O28' Ti2' 127(2) ?
O28' C37' C38' 110(3) ?
O28' C37' H37C 109.7 ?
C38' C37' H37C 109.7 ?
O28' C37' H37D 109.7 ?
C38' C37' H37D 109.7 ?
H37C C37' H37D 108.2 ?
C39' C38' C37' 104(2) ?
C39' C38' H38C 111.0 ?
C37' C38' H38C 111.0 ?
C39' C38' H38D 111.0 ?
C37' C38' H38D 111.0 ?
H38C C38' H38D 109.0 ?
C38' C39' C40' 110(2) ?
C38' C39' H39C 109.6 ?
C40' C39' H39C 109.6 ?
C38' C39' H39D 109.6 ?
C40' C39' H39D 109.6 ?
H39C C39' H39D 108.1 ?
C39' C40' O28' 105(2) ?
C39' C40' H40C 110.7 ?
O28' C40' H40C 110.7 ?
C39' C40' H40D 110.7 ?
O28' C40' H40D 110.7 ?
H40C C40' H40D 108.8 ?
C1 O7 C4 109.8 ?
C4' O7 C1' 105.1(15) ?
C1 O7 Zn1 125.1(6) ?
C4 O7 Zn1 124.9(6) ?
C4' O7 Zn1 124.8(11) ?
C1' O7 Zn1 129.9(12) ?
O7 C1 C2 106.0 ?
O7 C1 H1A 110.5 ?
C2 C1 H1A 110.5 ?
O7 C1 H1B 110.5 ?
C2 C1 H1B 110.5 ?
H1A C1 H1B 108.7 ?
C1 C2 C3 101.4 ?
C1 C2 H2A 111.5 ?
C3 C2 H2A 111.5 ?
C1 C2 H2B 111.5 ?
C3 C2 H2B 111.5 ?
H2A C2 H2B 109.3 ?
C4 C3 C2 102.3 ?
C4 C3 H3A 111.3 ?
C2 C3 H3A 111.3 ?
C4 C3 H3B 111.3 ?
C2 C3 H3B 111.3 ?
H3A C3 H3B 109.2 ?
O7 C4 C3 106.3 ?
O7 C4 H4A 110.5 ?
C3 C4 H4A 110.5 ?
O7 C4 H4B 110.5 ?
C3 C4 H4B 110.5 ?
H4A C4 H4B 108.7 ?
O7 C1' C2' 103.1(18) ?
O7 C1' H1'1 111.1 ?
C2' C1' H1'1 111.1 ?
O7 C1' H1'2 111.1 ?
C2' C1' H1'2 111.1 ?
H1'1 C1' H1'2 109.1 ?
C3' C2' C1' 93(2) ?
C3' C2' H2'1 113.1 ?
C1' C2' H2'1 113.1 ?
C3' C2' H2'2 113.1 ?
C1' C2' H2'2 113.1 ?
H2'1 C2' H2'2 110.5 ?
C2' C3' C4' 96(2) ?
C2' C3' H3'1 112.5 ?
C4' C3' H3'1 112.5 ?
C2' C3' H3'2 112.5 ?
C4' C3' H3'2 112.5 ?
H3'1 C3' H3'2 110.0 ?
O7 C4' C3' 104.2(17) ?
O7 C4' H4'1 110.9 ?
C3' C4' H4'1 110.9 ?
O7 C4' H4'2 110.9 ?
C3' C4' H4'2 110.9 ?
H4'1 C4' H4'2 108.9 ?
C24' O18 C21' 115.2(18) ?
C21 O18 C24 108.6(12) ?
C24' O18 Zn2 123.2(13) ?
C21 O18 Zn2 123.8(8) ?
C21' O18 Zn2 121.3(13) ?
C24 O18 Zn2 126.7(9) ?
O18 C21 C22 109.3(14) ?
O18 C21 H21A 109.8 ?
C22 C21 H21A 109.8 ?
O18 C21 H21B 109.8 ?
C22 C21 H21B 109.8 ?
H21A C21 H21B 108.3 ?
C23 C22 C21 102.6(15) ?
C23 C22 H22A 111.2 ?
C21 C22 H22A 111.2 ?
C23 C22 H22B 111.2 ?
C21 C22 H22B 111.2 ?
H22A C22 H22B 109.2 ?
C24 C23 C22 107.9(15) ?
C24 C23 H23A 110.1 ?
C22 C23 H23A 110.1 ?
C24 C23 H23B 110.1 ?
C22 C23 H23B 110.1 ?
H23A C23 H23B 108.4 ?
O18 C24 C23 107.9(14) ?
O18 C24 H24A 110.1 ?
C23 C24 H24A 110.1 ?
O18 C24 H24B 110.1 ?
C23 C24 H24B 110.1 ?
H24A C24 H24B 108.4 ?
O18 C21' C22' 105(2) ?
O18 C21' H21C 110.8 ?
C22' C21' H21C 110.8 ?
O18 C21' H21D 110.8 ?
C22' C21' H21D 110.8 ?
H21C C21' H21D 108.9 ?
C21' C22' C23' 99(2) ?
C21' C22' H22C 112.0 ?
C23' C22' H22C 112.0 ?
C21' C22' H22D 112.0 ?
C23' C22' H22D 112.0 ?
H22C C22' H22D 109.6 ?
C24' C23' C22' 109(2) ?
C24' C23' H23C 110.0 ?
C22' C23' H23C 110.0 ?
C24' C23' H23D 110.0 ?
C22' C23' H23D 110.0 ?
H23C C23' H23D 108.3 ?
O18 C24' C23' 100(2) ?
O18 C24' H24C 111.8 ?
C23' C24' H24C 111.8 ?
O18 C24' H24D 111.8 ?
C23' C24' H24D 111.8 ?
H24C C24' H24D 109.5 ?
C41 O29 C44 109.5(16) ?
O29 C41 C42 110.1(17) ?
O29 C41 H41A 109.6 ?
C42 C41 H41A 109.6 ?
O29 C41 H41B 109.6 ?
C42 C41 H41B 109.6 ?
H41A C41 H41B 108.1 ?
C41 C42 C43 100.0(18) ?
C41 C42 H42A 111.8 ?
C43 C42 H42A 111.8 ?
C41 C42 H42B 111.8 ?
C43 C42 H42B 111.8 ?
H42A C42 H42B 109.5 ?
C44 C43 C42 104.3(18) ?
C44 C43 H43A 110.9 ?
C42 C43 H43A 110.9 ?
C44 C43 H43B 110.9 ?
C42 C43 H43B 110.9 ?
H43A C43 H43B 108.9 ?
O29 C44 C43 103.3(16) ?
O29 C44 H44A 111.1 ?
C43 C44 H44A 111.1 ?
O29 C44 H44B 111.1 ?
C43 C44 H44B 111.1 ?
H44A C44 H44B 109.1 ?
C41' O29' C44' 109.8 ?
O29' C41' C42' 106.0 ?
O29' C41' H41C 110.5 ?
C42' C41' H41C 110.5 ?
O29' C41' H41D 110.5 ?
C42' C41' H41D 110.5 ?
H41C C41' H41D 108.7 ?
C41' C42' C43' 101.4 ?
C41' C42' H42C 111.5 ?
C43' C42' H42C 111.5 ?
C41' C42' H42D 111.5 ?
C43' C42' H42D 111.5 ?
H42C C42' H42D 109.3 ?
C44' C43' C42' 102.3 ?
C44' C43' H43C 111.3 ?
C42' C43' H43C 111.3 ?
C44' C43' H43D 111.3 ?
C42' C43' H43D 111.3 ?
H43C C43' H43D 109.2 ?
O29' C44' C43' 106.3 ?
O29' C44' H44C 110.5 ?
C43' C44' H44C 110.5 ?
O29' C44' H44D 110.5 ?
C43' C44' H44D 110.5 ?
H44C C44' H44D 108.7 ?

loop_
_geom_bond_atom_site_label_1
_geom_bond_atom_site_label_2
_geom_bond_distance
_geom_bond_publ_flag
Zn1 O8 2.036(7) y
Zn1 O10 2.045(8) y
Zn1 O12 2.050(8) y
Zn1 O14 2.058(8) y
Zn1 O7 2.145(6) y
Zn1 O1 2.180(6) y
Zn2 O21 2.026(8) y
Zn2 O25 2.028(8) y
Zn2 O19 2.043(9) y
Zn2 O23 2.047(8) y
Zn2 O18 2.129(7) y
Zn2 O6 2.187(6) y
O1 Ti2' 1.862(8) ?
O1 Ti1 1.870(6) y
O1 Ti1' 1.886(8) ?
O1 Ti2 1.921(7) y
O2 Ti1' 1.792(8) ?
O2 Ti1 1.813(7) y
O2 Ti4' 1.814(9) ?
O2 Ti3 1.841(7) y
O3 Ti2' 1.794(8) ?
O3 Ti4' 1.808(9) ?
O3 Ti1 1.818(7) y
O3 Ti4 1.825(7) y
O4 Ti3' 1.762(9) ?
O4 Ti3 1.781(7) y
O4 Ti2 1.833(7) y
O4 Ti1' 1.880(9) ?
O5 Ti2 1.790(7) y
O5 Ti4 1.809(6) y
O5 Ti3' 1.809(9) ?
O5 Ti2' 1.865(9) ?
O6 Ti3' 1.866(8) ?
O6 Ti3 1.872(7) y
O6 Ti4 1.898(7) y
O6 Ti4' 1.936(9) ?
O8 C5' 1.210(10) ?
O8 C5 1.217(9) ?
O10 C7' 1.191(11) ?
O10 C7 1.207(9) ?
O12 C9' 1.200(10) ?
O12 C9 1.216(9) ?
O14 C11 1.195(9) ?
O14 C11' 1.200(11) ?
O19 C25 1.185(9) ?
O19 C25' 1.201(11) ?
O21 C27 1.196(9) ?
O21 C27' 1.211(11) ?
O23 C29 1.187(9) ?
O23 C29' 1.191(11) ?
O25 C31' 1.206(11) ?
O25 C31 1.211(9) ?
Ti1 O9 2.074(10) y
Ti1 O11 2.085(10) y
Ti1 O16 2.127(10) y
Ti1 Ti3 3.331(3) y
Ti1 Ti2 3.343(3) y
Ti1 Ti4 3.345(3) y
Ti2 O15 2.103(9) y
Ti2 O13 2.120(10) y
Ti2 O17 2.158(8) y
Ti2 Ti4 3.330(3) y
Ti2 Ti3 3.350(3) y
Ti3 O22 2.085(10) y
Ti3 O20 2.112(10) y
Ti3 O27 2.148(10) y
Ti3 Ti4 3.349(3) y
Ti4 O24 2.093(8) y
Ti4 O26 2.125(10) y
Ti4 O28 2.128(11) y
O9 C5 1.245(9) ?
C5 C6 1.588(8) ?
C6 F1 1.337(7) ?
C6 F3 1.337(7) ?
C6 F2 1.337(7) ?
O11 C7 1.242(9) ?
C7 C8 1.594(8) ?
C8 F5 1.321(7) ?
C8 F6 1.321(7) ?
C8 F4 1.321(7) ?
O13 C9 1.237(9) ?
C9 C10 1.584(9) ?
C10 F7 1.304(7) ?
C10 F9 1.304(7) ?
C10 F8 1.304(7) ?
O15 C11 1.228(9) ?
C11 C12 1.575(9) ?
C12 F10 1.338(9) ?
C12 F11 1.338(9) ?
C12 F12 1.338(9) ?
O20 C25 1.225(9) ?
C25 C26 1.584(9) ?
C26 F15 1.337(8) ?
C26 F13 1.337(8) ?
C26 F14 1.337(8) ?
O22 C27 1.237(9) ?
C27 C28 1.591(9) ?
C28 F18 1.327(8) ?
C28 F17 1.327(8) ?
C28 F16 1.327(8) ?
O24 C29 1.239(9) ?
C29 C30 1.593(9) ?
C30 F21 1.294(9) ?
C30 F19 1.294(9) ?
C30 F20 1.294(9) ?
O26 C31 1.240(9) ?
C31 C32 1.603(9) ?
C32 F24 1.307(7) ?
C32 F23 1.307(7) ?
C32 F22 1.307(7) ?
O16 C13 1.370(10) ?
O16 C16 1.399(11) ?
C13 C14 1.473(11) ?
C13 H13A 0.9900 ?
C13 H13B 0.9900 ?
C14 C15 1.478(11) ?
C14 H14A 0.9900 ?
C14 H14B 0.9900 ?
C15 C16 1.475(11) ?
C15 H15A 0.9900 ?
C15 H15B 0.9900 ?
C16 H16A 0.9900 ?
C16 H16B 0.9900 ?
O17 C17 1.397(7) ?
O17 C20 1.427(7) ?
C17 C18 1.501(7) ?
C17 H17A 0.9900 ?
C17 H17B 0.9900 ?
C18 C19 1.507(7) ?
C18 H18A 0.9900 ?
C18 H18B 0.9900 ?
C19 C20 1.503(7) ?
C19 H19A 0.9900 ?
C19 H19B 0.9900 ?
C20 H20A 0.9900 ?
C20 H20B 0.9900 ?
O27 C36 1.437(16) ?
O27 C33 1.445(16) ?
C33 C34 1.43(2) ?
C33 H33A 0.9900 ?
C33 H33B 0.9900 ?
C34 C35 1.50(2) ?
C34 H34A 0.9900 ?
C34 H34B 0.9900 ?
C35 C36 1.487(18) ?
C35 H35A 0.9900 ?
C35 H35B 0.9900 ?
C36 H36A 0.9900 ?
C36 H36B 0.9900 ?
O28 C37 1.360(17) ?
O28 C40 1.512(17) ?
C37 C38 1.48(2) ?
C37 H37A 0.9900 ?
C37 H37B 0.9900 ?
C38 C39 1.46(2) ?
C38 H38A 0.9900 ?
C38 H38B 0.9900 ?
C39 C40 1.43(2) ?
C39 H39A 0.9900 ?
C39 H39B 0.9900 ?
C40 H40A 0.9900 ?
C40 H40B 0.9900 ?
Ti1' O15' 2.09(2) ?
Ti1' O9' 2.11(2) ?
Ti1' O27' 2.23(2) ?
Ti1' Ti4' 3.334(8) ?
Ti1' Ti2' 3.335(8) ?
Ti1' Ti3' 3.354(8) ?
Ti2' O11' 2.057(19) ?
Ti2' O28' 2.11(3) ?
Ti2' O13' 2.13(2) ?
Ti2' Ti4' 3.332(8) ?
Ti2' Ti3' 3.344(8) ?
Ti3' O20' 2.118(19) ?
Ti3' O26' 2.14(2) ?
Ti3' O17' 2.22(2) ?
Ti3' Ti4' 3.349(8) ?
Ti4' O22' 2.07(2) ?
Ti4' O24' 2.07(2) ?
Ti4' O16' 2.124(19) ?
O9' C5' 1.246(10) ?
C5' C6' 1.589(10) ?
C6' F1' 1.340(10) ?
C6' F2' 1.340(10) ?
C6' F3' 1.340(10) ?
O11' C7' 1.230(10) ?
C7' C8' 1.584(10) ?
C8' F5' 1.314(11) ?
C8' F6' 1.314(11) ?
C8' F4' 1.314(11) ?
O13' C9' 1.237(10) ?
C9' C10' 1.585(10) ?
C10' F9' 1.314(10) ?
C10' F8' 1.314(10) ?
C10' F7' 1.314(10) ?
O15' C11' 1.234(11) ?
C11' C12' 1.586(10) ?
C12' F10' 1.340(12) ?
C12' F11' 1.340(12) ?
C12' F12' 1.340(12) ?
O20' C25' 1.238(10) ?
C25' C26' 1.587(10) ?
C26' F14' 1.330(11) ?
C26' F13' 1.330(11) ?
C26' F15' 1.330(11) ?
O22' C27' 1.241(11) ?
C27' C28' 1.592(10) ?
C28' F18' 1.322(11) ?
C28' F16' 1.322(11) ?
C28' F17' 1.322(11) ?
O24' C29' 1.238(11) ?
C29' C30' 1.588(10) ?
C30' F19' 1.318(12) ?
C30' F20' 1.318(12) ?
C30' F21' 1.318(12) ?
O26' C31' 1.242(10) ?
C31' C32' 1.601(10) ?
C32' F22' 1.307(11) ?
C32' F23' 1.307(11) ?
C32' F24' 1.307(11) ?
O16' C13' 1.460(4) ?
O16' C16' 1.491(4) ?
C13' C14' 1.569(4) ?
C13' H13C 0.9900 ?
C13' H13D 0.9900 ?
C14' C15' 1.575(4) ?
C14' H14C 0.9900 ?
C14' H14D 0.9900 ?
C15' C16' 1.571(4) ?
C15' H15C 0.9900 ?
C15' H15D 0.9900 ?
C16' H16C 0.9900 ?
C16' H16D 0.9900 ?
O17' C20' 1.41(2) ?
O17' C17' 1.44(2) ?
C17' C18' 1.49(2) ?
C17' H17C 0.9900 ?
C17' H17D 0.9900 ?
C18' C19' 1.557(4) ?
C18' H18C 0.9900 ?
C18' H18D 0.9900 ?
C19' C20' 1.554(4) ?
C19' H19C 0.9900 ?
C19' H19D 0.9900 ?
C20' H20C 0.9900 ?
C20' H20D 0.9900 ?
O27' C33' 1.391(9) ?
O27' C36' 1.421(9) ?
C33' C34' 1.495(10) ?
C33' H33C 0.9900 ?
C33' H33D 0.9900 ?
C34' C35' 1.500(10) ?
C34' H34C 0.9900 ?
C34' H34D 0.9900 ?
C35' C36' 1.497(10) ?
C35' H35C 0.9900 ?
C35' H35D 0.9900 ?
C36' H36C 0.9900 ?
C36' H36D 0.9900 ?
O28' C37' 1.35(3) ?
O28' C40' 1.52(3) ?
C37' C38' 1.51(3) ?
C37' H37C 0.9900 ?
C37' H37D 0.9900 ?
C38' C39' 1.42(3) ?
C38' H38C 0.9900 ?
C38' H38D 0.9900 ?
C39' C40' 1.43(3) ?
C39' H39C 0.9900 ?
C39' H39D 0.9900 ?
C40' H40C 0.9900 ?
C40' H40D 0.9900 ?
O7 C1 1.407(7) ?
O7 C4 1.437(7) ?
O7 C4' 1.439(11) ?
O7 C1' 1.440(12) ?
C1 C2 1.512(7) ?
C1 H1A 0.9900 ?
C1 H1B 0.9900 ?
C2 C3 1.517(7) ?
C2 H2A 0.9900 ?
C2 H2B 0.9900 ?
C3 C4 1.514(7) ?
C3 H3A 0.9900 ?
C3 H3B 0.9900 ?
C4 H4A 0.9900 ?
C4 H4B 0.9900 ?
C1' C2' 1.54(3) ?
C1' H1'1 0.9900 ?
C1' H1'2 0.9900 ?
C2' C3' 1.51(3) ?
C2' H2'1 0.9900 ?
C2' H2'2 0.9900 ?
C3' C4' 1.54(3) ?
C3' H3'1 0.9900 ?
C3' H3'2 0.9900 ?
C4' H4'1 0.9900 ?
C4' H4'2 0.9900 ?
O18 C24' 1.417(12) ?
O18 C21 1.429(10) ?
O18 C21' 1.435(12) ?
O18 C24 1.442(10) ?
C21 C22 1.52(2) ?
C21 H21A 0.9900 ?
C21 H21B 0.9900 ?
C22 C23 1.50(3) ?
C22 H22A 0.9900 ?
C22 H22B 0.9900 ?
C23 C24 1.46(2) ?
C23 H23A 0.9900 ?
C23 H23B 0.9900 ?
C24 H24A 0.9900 ?
C24 H24B 0.9900 ?
C21' C22' 1.51(3) ?
C21' H21C 0.9900 ?
C21' H21D 0.9900 ?
C22' C23' 1.52(3) ?
C22' H22C 0.9900 ?
C22' H22D 0.9900 ?
C23' C24' 1.49(3) ?
C23' H23C 0.9900 ?
C23' H23D 0.9900 ?
C24' H24C 0.9900 ?
C24' H24D 0.9900 ?
O29 C41 1.38(2) ?
O29 C44 1.42(2) ?
C41 C42 1.48(2) ?
C41 H41A 0.9900 ?
C41 H41B 0.9900 ?
C42 C43 1.50(2) ?
C42 H42A 0.9900 ?
C42 H42B 0.9900 ?
C43 C44 1.49(2) ?
C43 H43A 0.9900 ?
C43 H43B 0.9900 ?
C44 H44A 0.9900 ?
C44 H44B 0.9900 ?
O29' C41' 1.390(13) ?
O29' C44' 1.420(13) ?
C41' C42' 1.494(14) ?
C41' H41C 0.9900 ?
C41' H41D 0.9900 ?
C42' C43' 1.499(14) ?
C42' H42C 0.9900 ?
C42' H42D 0.9900 ?
C43' C44' 1.496(14) ?
C43' H43C 0.9900 ?
C43' H43D 0.9900 ?
C44' H44C 0.9900 ?
C44' H44D 0.9900 ?
